data_1577442
loop_
_publ_author_name
'Chi, Manzhou'
'Wen, Yaohui'
'Chen, Yueyin'
'Wang, Yequn'
'Yang, Guo-Yu'
'Lv, Hongjin'

_publ_section_title
;
 Isostructural Co/Ni-containing banana-shaped polyoxometalate for
 visible-light-driven hydrogen production
;
_journal_name_full Nanoscale
_journal_paper_doi 10.1039/D6NR02027E
_journal_year 2026
_chemical_formula_moiety Ni3P4
_chemical_formula_sum 'Ni3 P4'
_chemical_formula_weight 8031.70
_space_group_crystal_system triclinic
_space_group_IT_number 2
_space_group_name_Hall '-P 1'
_space_group_name_H-M_alt 'P -1'
_audit_creation_date 2021-12-08
_audit_creation_method
;
Olex2 1.3
(compiled 2020.11.12 svn.r5f609507 for OlexSys, GUI svn.r6272)
;
_audit_update_record
;
2023-03-21 deposited with the CCDC.	2026-06-25 downloaded from the CCDC.
;
_cell_angle_alpha 77.62(2)
_cell_angle_beta 82.89(3)
_cell_angle_gamma 74.54(3)
_cell_formula_units_Z 2
_cell_length_a 13.449(9)
_cell_length_b 23.829(16)
_cell_length_c 25.991(17)
_cell_measurement_reflns_used 4140
_cell_measurement_temperature 296.15
_cell_measurement_theta_max 24.36
_cell_measurement_theta_min 2.34
_cell_volume 7822(9)
_computing_cell_refinement 'SAINT v8.37A (Bruker, 2015)'
_computing_data_reduction 'SAINT v8.37A (Bruker, 2015)'
_computing_molecular_graphics 'Olex2 1.3 (Dolomanov et al., 2009)'
_computing_publication_material 'Olex2 1.3 (Dolomanov et al., 2009)'
_computing_structure_refinement 'SHELXL 2018/3 (Sheldrick, 2015)'
_computing_structure_solution 'SHELXT 2018/2 (Sheldrick, 2018)'
_diffrn_ambient_temperature 296.15
_diffrn_measured_fraction_theta_full 0.996
_diffrn_measured_fraction_theta_max 0.996
_diffrn_measurement_device_type 'Bruker APEX-II CCD'
_diffrn_measurement_method '\f and \w scans'
_diffrn_radiation_type MoK\a
_diffrn_radiation_wavelength 0.71073
_diffrn_reflns_av_R_equivalents 0.0999
_diffrn_reflns_av_unetI/netI 0.2212
_diffrn_reflns_Laue_measured_fraction_full 0.996
_diffrn_reflns_Laue_measured_fraction_max 0.996
_diffrn_reflns_limit_h_max 15
_diffrn_reflns_limit_h_min -15
_diffrn_reflns_limit_k_max 28
_diffrn_reflns_limit_k_min -28
_diffrn_reflns_limit_l_max 26
_diffrn_reflns_limit_l_min -30
_diffrn_reflns_number 50850
_diffrn_reflns_point_group_measured_fraction_full 0.996
_diffrn_reflns_point_group_measured_fraction_max 0.996
_diffrn_reflns_theta_full 24.999
_diffrn_reflns_theta_max 24.999
_diffrn_reflns_theta_min 1.318
_diffrn_source_current 35.0
_diffrn_source_power 1.575
_diffrn_source_voltage 45.0
_diffrn_standards_number 0
_exptl_absorpt_coefficient_mu 23.852
_exptl_absorpt_correction_T_max 0.7452
_exptl_absorpt_correction_T_min 0.4250
_exptl_absorpt_correction_type none
_exptl_absorpt_process_details
;
SADABS-2014/5 (Bruker,2014/5) was used for absorption correction.
wR2(int) was 0.1261 before and 0.0626 after correction.
The Ratio of minimum to maximum transmission is 0.5703.
The \l/2 correction factor is Not present.
;
_exptl_crystal_colour green
_exptl_crystal_density_diffrn 3.410
_exptl_crystal_description block
_exptl_crystal_F_000 6874
_exptl_crystal_size_max 0.21
_exptl_crystal_size_mid 0.2
_exptl_crystal_size_min 0.19
_refine_diff_density_max 2.071
_refine_diff_density_min -2.280
_refine_diff_density_rms 0.392
_refine_ls_extinction_method none
_refine_ls_goodness_of_fit_ref 0.862
_refine_ls_hydrogen_treatment undef
_refine_ls_matrix_type full
_refine_ls_number_parameters 1196
_refine_ls_number_reflns 27410
_refine_ls_number_restraints 4
_refine_ls_restrained_S_all 0.862
_refine_ls_R_factor_all 0.1542
_refine_ls_R_factor_gt 0.0579
_refine_ls_shift/su_max 0.000
_refine_ls_shift/su_mean 0.000
_refine_ls_structure_factor_coef Fsqd
_refine_ls_weighting_details 'w=1/[\s^2^(Fo^2^)+(0.0423P)^2^] where P=(Fo^2^+2Fc^2^)/3'
_refine_ls_weighting_scheme calc
_refine_ls_wR_factor_gt 0.1124
_refine_ls_wR_factor_ref 0.1442
_reflns_Friedel_coverage 0.000
_reflns_number_gt 11232
_reflns_number_total 27410
_reflns_threshold_expression 'I > 2\s(I)'
_cod_data_source_file d6nr02027e2.cif
_cod_data_source_block mo_20211207_lvhj_wyq_0m_sq
_cod_original_formula_sum Ni3P4
_cod_database_code 1577442
_shelx_shelxl_version_number 2018/3
_shelx_space_group_comment
;
The symmetry employed for this shelxl refinement is uniquely defined
by the following loop, which should always be used as a source of
symmetry information in preference to the above space-group names.
They are only intended as comments.
;
_olex2_refinement_description
;
1. Shared sites
{W4A, Ni4B}
{W1A, Ni1B}
{Ni3B, W3A}
{W5A, Ni5B}
2. Restrained distances
 Ni5B-O113
 1.88 with sigma of 0.02
 Ni3B-O114
 1.88 with sigma of 0.02
 Ni1B-O114
 1.88 with sigma of 0.02
 Ni4B-O113
 1.88 with sigma of 0.02
3. Uiso/Uaniso restraints and constraints
Uanis(W4A) = Uanis(Ni4B)
Uanis(Ni4B) = Uanis(W4A)
Uanis(W1A) = Uanis(Ni1B)
Uanis(Ni1B) = Uanis(W1A)
Uanis(W3A) = Uanis(Ni3B)
Uanis(Ni3B) = Uanis(W3A)
Uanis(Ni5B) = Uanis(W5A)
Uanis(W5A) = Uanis(Ni5B)
Uanis(O105) = Uanis(O20)
Uanis(O51) = Uanis(O2)
Uanis(O68) = Uanis(O71)
Uanis(O48) = Uanis(O16) = Uanis(O4)
Uanis(O81) = Uanis(O38)
Uanis(O81) = Uanis(O79)
Uanis(O81) = Uanis(O105)
Uanis(O32) = Uanis(O44)
Uanis(O63) = Uanis(O18)
Uanis(O40) = Uanis(O45)
Uanis(O60) = Uanis(O42)
Uanis(O43) = Uanis(O85)
Uanis(O60) = Uanis(O72)
Uanis(O42) = Uanis(O26)
Uanis(O74) = Uanis(O10)
Uanis(O80) = Uanis(O6)
Uanis(O45) = Uanis(O110)
Uanis(O90) = Uanis(O54)
Uanis(O79) = Uanis(O69)
Uanis(O36) = Uanis(O74)
Uanis(O73) = Uanis(O22)
Uanis(O23) = Uanis(O102)
Uanis(O76) = Uanis(O10)
Uanis(O54) = Uanis(O35)
Uanis(O94) = Uanis(O5)
Uanis(O76) = Uanis(O84)
Uanis(O82) = Uanis(O117)
Uanis(O103) = Uanis(O34)
Uanis(O37) = Uanis(O101)
Uanis(O93) = Uanis(O115)
Uanis(O15) = Uanis(O111)
Uanis(O74) = Uanis(O43) = Uanis(O85)
Uanis(O76) = Uanis(O64)
4. Others
 Sof(Ni4B)=1-FVAR(1)
 Sof(W4A)=FVAR(1)
 Sof(Ni1B)=1-FVAR(2)
 Sof(W1A)=FVAR(2)
 Sof(W3A)=1-FVAR(3)
 Sof(Ni3B)=FVAR(3)
 Sof(Ni5B)=1-FVAR(4)
 Sof(W5A)=FVAR(4)
;
_platon_squeeze_void_probe_radius 1.20
_olex2_submission_special_instructions 'No special instructions were received'

loop_
_space_group_symop_operation_xyz
'x, y, z'
'-x, -y, -z'

loop_
_atom_site_label
_atom_site_type_symbol
_atom_site_fract_x
_atom_site_fract_y
_atom_site_fract_z
_atom_site_U_iso_or_equiv
_atom_site_adp_type
_atom_site_occupancy
_atom_site_site_symmetry_order
_atom_site_calc_flag
_atom_site_refinement_flags_posn
_atom_site_refinement_flags_adp
_atom_site_refinement_flags_occupancy
_atom_site_disorder_assembly
_atom_site_disorder_group
W1 W 0.02146(10) 0.41330(6) 0.34245(5) 0.0363(3) Uani 1 1 d . . . . .
W4 W -0.03049(10) 0.59596(6) 0.13670(5) 0.0346(3) Uani 1 1 d . . . . .
W6 W 0.15189(10) 0.31199(6) 0.45962(5) 0.0383(4) Uani 1 1 d . . . . .
W8 W -0.08681(9) 0.69453(6) 0.23480(5) 0.0348(3) Uani 1 1 d . . . . .
W10 W 0.02997(10) 0.43788(6) 0.19757(5) 0.0366(4) Uani 1 1 d . . . . .
W12 W 0.20063(10) 0.57632(6) 0.06739(5) 0.0371(3) Uani 1 1 d . . . . .
W14 W 0.30466(10) 0.40514(6) 0.45753(5) 0.0361(3) Uani 1 1 d . . . . .
W16 W -0.07299(10) 0.75965(6) 0.09345(5) 0.0395(4) Uani 1 1 d . . . . .
W18 W 0.50205(10) 0.37081(6) 0.19735(5) 0.0392(4) Uani 1 1 d . . . . .
W20 W 0.26052(10) 0.41751(6) 0.12743(5) 0.0378(4) Uani 1 1 d . . . . .
W22 W 0.62809(10) 0.26986(6) 0.31555(6) 0.0418(4) Uani 1 1 d . . . . .
W24 W 0.10881(11) 0.28485(6) 0.27335(5) 0.0410(4) Uani 1 1 d . . . . .
W26 W 0.46360(11) 0.16542(6) 0.32150(6) 0.0456(4) Uani 1 1 d . . . . .
W28 W 0.33761(11) 0.26471(6) 0.20415(5) 0.0417(4) Uani 1 1 d . . . . .
W30 W 0.39407(10) 0.65341(6) 0.09145(6) 0.0436(4) Uani 1 1 d . . . . .
W15 W 0.55511(10) 0.38295(6) 0.38204(6) 0.0420(4) Uani 1 1 d . . . . .
W2 W 0.51978(11) 0.27558(6) 0.50480(5) 0.0422(4) Uani 1 1 d . . . . .
W17 W 0.36612(11) 0.18136(6) 0.50753(5) 0.0426(4) Uani 1 1 d . . . . .
W9 W 0.23570(11) 0.18561(6) 0.39011(6) 0.0427(4) Uani 1 1 d . . . . .
W19 W -0.05357(11) 0.83987(6) 0.26069(6) 0.0435(4) Uani 1 1 d . . . . .
W5 W 0.59628(11) 0.16137(6) 0.43822(6) 0.0459(4) Uani 1 1 d . . . . .
W21 W 0.15608(11) 0.73966(6) 0.02498(5) 0.0450(4) Uani 1 1 d . . . . .
W11 W -0.04122(11) 0.90339(6) 0.12039(6) 0.0478(4) Uani 1 1 d . . . . .
W23 W 0.16192(11) 0.76804(6) 0.32196(6) 0.0487(4) Uani 1 1 d . . . . .
W3 W 0.41227(11) 0.74541(7) 0.24653(6) 0.0514(4) Uani 1 1 d . . . . .
W25 W 0.18684(12) 0.88396(6) 0.05169(6) 0.0513(4) Uani 1 1 d . . . . .
W13 W 0.42254(11) 0.79954(6) 0.11745(6) 0.0524(4) Uani 1 1 d . . . . .
W27 W 0.05899(12) 0.97147(6) 0.21143(7) 0.0574(5) Uani 1 1 d . . . . .
W7 W 0.28972(12) 0.95218(7) 0.14193(7) 0.0596(5) Uani 1 1 d . . . . .
W29 W 0.27783(13) 0.89712(7) 0.27142(6) 0.0580(5) Uani 1 1 d . . . . .
Ni1B Ni 0.13052(14) 0.62949(8) 0.29242(8) 0.0349(8) Uani 0.473(6) 1 d D . P A 6
Ni4B Ni 0.42517(14) 0.47701(8) 0.26858(8) 0.0356(8) Uani 0.476(6) 1 d D . P A 4
Ni5B Ni 0.18233(15) 0.49730(9) 0.34080(8) 0.0324(8) Uani 0.551(6) 1 d D . P A 10
Ni3B Ni 0.37428(15) 0.60821(9) 0.21752(8) 0.0344(9) Uani 0.555(6) 1 d D . P A 7
Ni2 Ni 0.1849(3) 0.52612(16) 0.19541(14) 0.0292(9) Uani 1 1 d . . . . .
P010 P 0.1491(6) 0.6713(3) 0.1585(3) 0.0262(19) Uani 1 1 d . . . . .
P011 P 0.2567(6) 0.3915(3) 0.2643(3) 0.029(2) Uani 1 1 d . . . . .
P012 P 0.3935(6) 0.2844(3) 0.3912(3) 0.030(2) Uani 1 1 d . . . . .
P013 P 0.1829(7) 0.8275(4) 0.1866(4) 0.038(2) Uani 1 1 d . . . . .
O5 O 0.1335(12) 0.6109(7) 0.1481(6) 0.024(3) Uani 1 1 d . . . . .
O10 O 0.1477(14) 0.8177(8) 0.0350(7) 0.0406(19) Uani 1 1 d . . . . .
O12 O 0.1995(12) 0.4327(7) 0.2164(7) 0.029(5) Uani 1 1 d . . . . .
O7 O 0.4991(13) 0.1330(8) 0.4886(8) 0.043(6) Uani 1 1 d . . . . .
O16 O 0.3666(14) 0.3986(8) 0.2599(7) 0.035(3) Uani 1 1 d . . . . .
O18 O 0.3929(13) 0.4097(7) 0.1497(7) 0.031(4) Uani 1 1 d . . . . .
O20 O 0.4394(14) 0.2211(8) 0.5419(7) 0.041(2) Uani 1 1 d . . . . .
O22 O 0.0075(14) 0.7578(8) 0.0283(7) 0.037(4) Uani 1 1 d . . . . .
O24 O 0.2385(12) 0.5024(7) 0.1234(6) 0.024(5) Uani 1 1 d . . . . .
O26 O 0.4213(14) 0.7223(8) 0.1111(7) 0.042(3) Uani 1 1 d . . . . .
O28 O 0.1231(13) 0.5486(8) 0.2648(6) 0.028(5) Uani 1 1 d . . . . .
O30 O 0.4753(13) 0.3147(7) 0.3578(7) 0.030(5) Uani 1 1 d . . . . .
O32 O 0.5126(13) 0.4412(8) 0.2084(6) 0.029(3) Uani 1 1 d . . . . .
O34 O 0.2635(13) 0.6658(8) 0.1603(7) 0.030(3) Uani 1 1 d . . . . .
O36 O -0.0970(14) 0.7439(8) 0.1648(7) 0.0406(19) Uani 1 1 d . . . . .
O38 O 0.2530(14) 0.2504(8) 0.5017(7) 0.041(2) Uani 1 1 d . . . . .
O40 O 0.5139(14) 0.4304(8) 0.3171(7) 0.039(3) Uani 1 1 d . . . . .
O42 O 0.4133(14) 0.6740(8) 0.2278(7) 0.042(3) Uani 1 1 d . . . . .
O44 O 0.0363(13) 0.4839(8) 0.3532(6) 0.029(3) Uani 1 1 d . . . . .
O46 O 0.1462(14) 0.5753(8) 0.3583(7) 0.036(5) Uani 1 1 d . . . . .
O48 O 0.5239(14) 0.1442(8) 0.3868(7) 0.035(3) Uani 1 1 d . . . . .
O50 O 0.2975(13) 0.7370(8) 0.2920(7) 0.039(5) Uani 1 1 d . . . . .
O52 O 0.4226(13) 0.4131(7) 0.4144(6) 0.027(5) Uani 1 1 d . . . . .
O54 O 0.0590(14) 0.3357(8) 0.3201(7) 0.039(3) Uani 1 1 d . . . . .
O56 O 0.3005(15) 0.4570(8) 0.4971(7) 0.044(6) Uani 1 1 d . . . . .
O58 O 0.0624(14) 0.5662(7) 0.0791(7) 0.033(5) Uani 1 1 d . . . . .
O60 O 0.1238(14) 0.6979(8) 0.3165(7) 0.042(3) Uani 1 1 d . . . . .
O4 O 0.3118(14) 0.1604(7) 0.4501(7) 0.035(3) Uani 1 1 d . . . . .
O117 O 0.1309(14) 0.8440(7) 0.1359(7) 0.035(4) Uani 1 1 d . . . . .
O64 O -0.0589(14) 0.6735(8) 0.0979(7) 0.0406(19) Uani 1 1 d . . . . .
O66 O 0.0191(14) 0.8099(9) 0.3229(8) 0.049(6) Uani 1 1 d . . . . .
O68 O 0.3859(15) 0.2195(9) 0.1592(7) 0.049(4) Uani 1 1 d . . . . .
O70 O -0.1754(16) 0.8671(8) 0.2900(8) 0.055(6) Uani 1 1 d . . . . .
O72 O -0.0677(14) 0.7647(8) 0.2571(7) 0.042(3) Uani 1 1 d . . . . .
O74 O -0.0483(14) 0.8344(8) 0.0967(7) 0.0406(19) Uani 1 1 d . . . . .
O76 O 0.1522(14) 0.6554(8) 0.0336(7) 0.0406(19) Uani 1 1 d . . . . .
O78 O 0.2010(17) 0.8451(9) 0.3092(7) 0.055(7) Uani 1 1 d . . . . .
O80 O 0.3578(13) 0.2404(8) 0.3636(6) 0.031(4) Uani 1 1 d . . . . .
O82 O 0.1211(14) 0.8009(7) 0.2323(7) 0.035(4) Uani 1 1 d . . . . .
O84 O -0.0712(14) 0.6287(8) 0.1970(7) 0.0406(19) Uani 1 1 d . . . . .
O86 O 0.2541(13) 0.3279(8) 0.2649(6) 0.028(5) Uani 1 1 d . . . . .
O88 O 0.0370(13) 0.5219(8) 0.1820(7) 0.032(5) Uani 1 1 d . . . . .
O90 O 0.1856(14) 0.2259(8) 0.3249(7) 0.039(3) Uani 1 1 d . . . . .
O92 O 0.1119(14) 0.4287(8) 0.1343(7) 0.042(6) Uani 1 1 d . . . . .
O94 O 0.0924(12) 0.6797(7) 0.2125(6) 0.024(3) Uani 1 1 d . . . . .
O96 O 0.3283(12) 0.5294(8) 0.2052(7) 0.034(5) Uani 1 1 d . . . . .
O98 O 0.2911(13) 0.7855(7) 0.1818(7) 0.030(5) Uani 1 1 d . . . . .
O100 O 0.5526(13) 0.2176(8) 0.3003(7) 0.039(5) Uani 1 1 d . . . . .
O102 O 0.0419(16) 0.9246(8) 0.0602(7) 0.048(4) Uani 1 1 d . . . . .
O104 O -0.1042(14) 0.4174(9) 0.3641(8) 0.055(6) Uani 1 1 d . . . . .
O106 O 0.1604(16) 1.0027(9) 0.1637(9) 0.063(7) Uani 1 1 d . . . . .
O108 O 0.3138(16) 0.8322(9) 0.0714(7) 0.053(6) Uani 1 1 d . . . . .
O110 O 0.1936(14) 0.3698(8) 0.4888(7) 0.039(3) Uani 1 1 d . . . . .
O112 O 0.0788(13) 0.3696(7) 0.4093(7) 0.034(5) Uani 1 1 d . . . . .
O2 O -0.1353(13) 0.5744(8) 0.1275(7) 0.039(4) Uani 1 1 d . . . . .
O6 O 0.3030(13) 0.3309(8) 0.4104(6) 0.031(4) Uani 1 1 d . . . . .
O15 O -0.0929(17) 0.4489(9) 0.1770(8) 0.061(5) Uani 1 1 d . . . . .
O3 O -0.0793(16) 0.8662(8) 0.1893(8) 0.048(6) Uani 1 1 d . . . . .
O35 O 0.4474(14) 0.3014(8) 0.2074(7) 0.039(3) Uani 1 1 d . . . . .
O63 O 0.0007(13) 0.4440(7) 0.2677(7) 0.031(4) Uani 1 1 d . . . . .
O21 O 0.3790(14) 0.8297(8) 0.2552(8) 0.045(6) Uani 1 1 d . . . . .
O65 O 0.6265(15) 0.4250(9) 0.3976(7) 0.047(6) Uani 1 1 d . . . . .
O37 O 0.0074(14) 0.2529(9) 0.2719(8) 0.048(4) Uani 1 1 d . . . . .
O67 O 0.1607(14) 0.2501(8) 0.4212(7) 0.043(6) Uani 1 1 d . . . . .
O8 O 0.2726(15) 0.3370(8) 0.1550(7) 0.038(5) Uani 1 1 d . . . . .
O69 O 0.4006(14) 0.3358(8) 0.5009(7) 0.041(2) Uani 1 1 d . . . . .
O39 O 0.5780(15) 0.3258(9) 0.2570(8) 0.053(6) Uani 1 1 d . . . . .
O71 O 0.2901(15) 0.4153(9) 0.0611(7) 0.049(4) Uani 1 1 d . . . . .
O23 O 0.3472(16) 0.1360(8) 0.3564(7) 0.048(4) Uani 1 1 d . . . . .
O73 O 0.2026(14) 0.2496(8) 0.2210(7) 0.037(4) Uani 1 1 d . . . . .
O41 O 0.4554(14) 0.6025(8) 0.1466(8) 0.047(6) Uani 1 1 d . . . . .
O75 O 0.3207(15) 0.1363(8) 0.5609(7) 0.044(6) Uani 1 1 d . . . . .
O14 O 0.4464(15) 0.2404(9) 0.4409(7) 0.043(6) Uani 1 1 d . . . . .
O77 O 0.0653(15) 0.3538(9) 0.2173(8) 0.050(6) Uani 1 1 d . . . . .
O43 O 0.0105(14) 0.9541(8) 0.1518(7) 0.0406(19) Uani 1 1 d . . . . .
O79 O 0.5746(14) 0.3214(8) 0.4470(7) 0.041(2) Uani 1 1 d . . . . .
O25 O 0.1490(16) 0.9601(9) 0.2650(9) 0.066(7) Uani 1 1 d . . . . .
O81 O 0.6440(14) 0.2135(8) 0.3854(7) 0.041(2) Uani 1 1 d . . . . .
O45 O 0.6624(14) 0.3278(8) 0.3484(7) 0.039(3) Uani 1 1 d . . . . .
O83 O 0.2201(13) 0.4540(8) 0.4090(7) 0.033(5) Uani 1 1 d . . . . .
O11 O 0.3225(16) 0.5948(8) 0.0793(8) 0.052(6) Uani 1 1 d . . . . .
O85 O 0.2169(14) 0.9379(8) 0.0893(7) 0.0406(19) Uani 1 1 d . . . . .
O47 O 0.5292(15) 0.1041(9) 0.2947(8) 0.056(6) Uani 1 1 d . . . . .
O87 O 0.1954(13) 0.4126(7) 0.3124(7) 0.023(4) Uani 1 1 d . . . . .
O27 O 0.3856(16) 0.8794(10) 0.1346(8) 0.061(7) Uani 1 1 d . . . . .
O89 O 0.2859(15) 0.7136(9) 0.0478(9) 0.059(7) Uani 1 1 d . . . . .
O49 O 0.1792(15) 0.7504(9) 0.3881(8) 0.052(6) Uani 1 1 d . . . . .
O91 O 0.4856(15) 0.7714(9) 0.1821(9) 0.062(7) Uani 1 1 d . . . . .
O17 O 0.5237(16) 0.8094(10) 0.0765(8) 0.065(7) Uani 1 1 d . . . . .
O93 O 0.5059(18) 0.7216(10) 0.2871(10) 0.084(6) Uani 1 1 d . . . . .
O51 O -0.1942(13) 0.7817(8) 0.0686(7) 0.039(4) Uani 1 1 d . . . . .
O95 O 0.6002(14) 0.3550(9) 0.1501(7) 0.045(6) Uani 1 1 d . . . . .
O29 O -0.2112(13) 0.7008(8) 0.2546(8) 0.040(5) Uani 1 1 d . . . . .
O97 O 0.4929(14) 0.6401(8) 0.0433(8) 0.054(6) Uani 1 1 d . . . . .
O53 O 0.2171(15) 0.9197(9) -0.0112(7) 0.052(6) Uani 1 1 d . . . . .
O99 O 0.3297(16) 0.9448(9) 0.2087(9) 0.067(8) Uani 1 1 d . . . . .
O9 O -0.0085(17) 0.9150(8) 0.2526(8) 0.058(7) Uani 1 1 d . . . . .
O101 O 0.7493(14) 0.2411(9) 0.2895(8) 0.048(4) Uani 1 1 d . . . . .
O55 O 0.1588(16) 0.1358(9) 0.4091(8) 0.059(7) Uani 1 1 d . . . . .
O103 O 0.1024(13) 0.7216(8) 0.1155(7) 0.030(3) Uani 1 1 d . . . . .
O31 O 0.3526(18) 1.0076(9) 0.1074(10) 0.079(9) Uani 1 1 d . . . . .
O105 O 0.6173(14) 0.2066(8) 0.4881(7) 0.041(2) Uani 1 1 d . . . . .
O57 O 0.0510(15) 0.3027(10) 0.5014(8) 0.061(7) Uani 1 1 d . . . . .
O107 O -0.0269(18) 1.0363(10) 0.2223(10) 0.091(9) Uani 1 1 d . . . . .
O19 O 0.6990(16) 0.1005(10) 0.4458(8) 0.064(7) Uani 1 1 d . . . . .
O109 O 0.5729(14) 0.2886(8) 0.5557(8) 0.048(6) Uani 1 1 d . . . . .
O59 O 0.1805(17) 0.7502(10) -0.0419(8) 0.064(7) Uani 1 1 d . . . . .
O111 O -0.1592(17) 0.9510(9) 0.1030(8) 0.061(5) Uani 1 1 d . . . . .
O33 O 0.1983(16) 0.8863(9) 0.1987(9) 0.061(7) Uani 1 1 d . . . . .
O113 O 0.3154(9) 0.4952(8) 0.3153(6) 0.034(5) Uani 1 1 d D . . . .
O61 O 0.2394(15) 0.5401(8) 0.0159(7) 0.041(6) Uani 1 1 d . . . . .
O114 O 0.2647(10) 0.6169(8) 0.2666(6) 0.033(5) Uani 1 1 d D . . . .
O13 O 0.3872(15) 0.2103(8) 0.2652(8) 0.051(6) Uani 1 1 d . . . . .
O115 O 0.3345(18) 0.9164(10) 0.3191(10) 0.084(6) Uani 1 1 d . . . . .
W4A W 0.42517(14) 0.47701(8) 0.26858(8) 0.0356(8) Uani 0.524(6) 1 d . . P A 3
O62 O 0.4754(15) 0.5477(10) 0.2571(8) 0.056(6) Uani 1 1 d . . . . .
W1A W 0.13052(14) 0.62949(8) 0.29242(8) 0.0349(8) Uani 0.527(6) 1 d . . P A 5
W3A W 0.37428(15) 0.60821(9) 0.21752(8) 0.0344(9) Uani 0.445(6) 1 d . . P A 8
W5A W 0.18233(15) 0.49730(9) 0.34080(8) 0.0324(8) Uani 0.449(6) 1 d . . P A 9
O116 O -0.0244(14) 0.6446(8) 0.2928(7) 0.039(5) Uani 1 1 d . . . . .

loop_
_atom_site_aniso_label
_atom_site_aniso_U_11
_atom_site_aniso_U_22
_atom_site_aniso_U_33
_atom_site_aniso_U_23
_atom_site_aniso_U_13
_atom_site_aniso_U_12
W1 0.0285(8) 0.0347(8) 0.0460(9) -0.0039(7) -0.0049(7) -0.0103(6)
W4 0.0341(8) 0.0345(8) 0.0374(9) -0.0064(7) -0.0121(7) -0.0081(6)
W6 0.0338(8) 0.0364(8) 0.0421(9) -0.0030(7) -0.0020(7) -0.0084(7)
W8 0.0272(7) 0.0348(8) 0.0411(9) -0.0086(7) -0.0042(6) -0.0036(6)
W10 0.0357(8) 0.0366(8) 0.0421(9) -0.0055(7) -0.0127(7) -0.0138(7)
W12 0.0435(9) 0.0362(8) 0.0294(8) -0.0063(6) -0.0030(7) -0.0057(7)
W14 0.0357(8) 0.0373(8) 0.0363(9) -0.0108(7) -0.0036(7) -0.0073(7)
W16 0.0394(8) 0.0364(8) 0.0395(9) -0.0004(7) -0.0147(7) -0.0039(7)
W18 0.0382(8) 0.0367(8) 0.0389(9) -0.0096(7) 0.0036(7) -0.0036(7)
W20 0.0489(9) 0.0331(8) 0.0327(9) -0.0107(7) -0.0058(7) -0.0073(7)
W22 0.0317(8) 0.0379(9) 0.0483(10) -0.0046(7) 0.0003(7) 0.0000(7)
W24 0.0459(9) 0.0345(8) 0.0490(10) -0.0083(7) -0.0093(7) -0.0181(7)
W26 0.0503(9) 0.0289(8) 0.0546(11) -0.0127(7) -0.0037(8) -0.0012(7)
W28 0.0534(9) 0.0297(8) 0.0432(9) -0.0124(7) -0.0050(7) -0.0074(7)
W30 0.0382(9) 0.0403(9) 0.0477(10) -0.0034(7) 0.0044(7) -0.0087(7)
W15 0.0338(8) 0.0427(9) 0.0510(10) -0.0079(7) -0.0034(7) -0.0128(7)
W2 0.0435(9) 0.0369(9) 0.0430(9) 0.0025(7) -0.0152(7) -0.0070(7)
W17 0.0444(9) 0.0338(8) 0.0438(10) 0.0054(7) -0.0069(7) -0.0081(7)
W9 0.0510(9) 0.0298(8) 0.0494(10) -0.0036(7) -0.0069(8) -0.0150(7)
W19 0.0433(9) 0.0343(9) 0.0511(10) -0.0117(7) -0.0064(7) -0.0025(7)
W5 0.0418(9) 0.0330(9) 0.0533(10) 0.0014(7) -0.0080(8) 0.0015(7)
W21 0.0529(10) 0.0408(9) 0.0355(9) 0.0033(7) -0.0061(7) -0.0088(8)
W11 0.0486(9) 0.0317(8) 0.0567(11) 0.0011(7) -0.0137(8) -0.0019(7)
W23 0.0514(10) 0.0476(10) 0.0479(10) -0.0064(8) -0.0132(8) -0.0112(8)
W3 0.0408(9) 0.0483(10) 0.0690(12) -0.0133(8) -0.0192(8) -0.0092(8)
W25 0.0561(10) 0.0361(9) 0.0558(11) 0.0072(8) -0.0080(8) -0.0121(8)
W13 0.0418(9) 0.0401(10) 0.0725(12) 0.0007(8) -0.0026(9) -0.0153(8)
W27 0.0627(11) 0.0300(9) 0.0815(13) -0.0128(8) -0.0132(9) -0.0092(8)
W7 0.0605(11) 0.0346(9) 0.0862(14) -0.0018(9) -0.0124(10) -0.0205(8)
W29 0.0688(11) 0.0348(9) 0.0792(13) -0.0125(8) -0.0228(9) -0.0185(8)
Ni1B 0.0320(13) 0.0264(13) 0.0434(15) -0.0039(10) -0.0012(10) -0.0049(9)
Ni4B 0.0261(12) 0.0317(13) 0.0457(16) -0.0047(10) 0.0008(10) -0.0051(9)
Ni5B 0.0301(13) 0.0306(14) 0.0345(15) -0.0067(10) -0.0002(10) -0.0046(10)
Ni3B 0.0338(14) 0.0269(14) 0.0388(16) 0.0012(10) -0.0031(11) -0.0067(10)
Ni2 0.027(2) 0.030(2) 0.029(2) -0.0017(18) -0.0059(18) -0.0055(18)
P010 0.032(5) 0.025(5) 0.021(5) -0.006(4) -0.012(4) 0.000(4)
P011 0.026(5) 0.024(5) 0.036(5) -0.010(4) -0.009(4) 0.002(4)
P012 0.029(5) 0.026(5) 0.036(5) -0.012(4) -0.011(4) 0.000(4)
P013 0.051(6) 0.024(5) 0.049(6) -0.014(4) -0.016(5) -0.012(4)
O5 0.016(7) 0.030(8) 0.026(8) -0.009(6) 0.002(6) -0.006(6)
O10 0.048(5) 0.030(4) 0.041(5) 0.006(4) -0.003(4) -0.014(4)
O12 0.014(10) 0.023(11) 0.043(13) -0.008(10) 0.012(9) 0.000(9)
O7 0.021(11) 0.030(12) 0.064(16) 0.027(11) -0.010(11) -0.005(10)
O16 0.049(8) 0.023(7) 0.027(7) 0.007(5) -0.013(6) -0.007(6)
O18 0.036(9) 0.024(8) 0.029(9) 0.006(7) 0.011(7) -0.014(7)
O20 0.041(5) 0.042(6) 0.030(5) 0.018(4) 0.001(4) -0.013(5)
O22 0.050(10) 0.031(9) 0.026(9) 0.005(7) -0.003(7) -0.012(8)
O24 0.026(11) 0.022(11) 0.024(12) -0.004(9) 0.012(9) -0.013(9)
O26 0.034(6) 0.041(7) 0.052(7) 0.014(5) -0.005(5) -0.028(5)
O28 0.026(11) 0.040(13) 0.018(11) 0.002(9) -0.008(9) -0.013(10)
O30 0.036(12) 0.021(11) 0.034(13) 0.006(9) 0.003(10) -0.018(10)
O32 0.031(8) 0.044(9) 0.012(8) 0.001(6) -0.003(6) -0.011(7)
O34 0.028(8) 0.029(8) 0.025(8) 0.010(7) -0.010(7) -0.002(7)
O36 0.048(5) 0.030(4) 0.041(5) 0.006(4) -0.003(4) -0.014(4)
O38 0.041(5) 0.042(6) 0.030(5) 0.018(4) 0.001(4) -0.013(5)
O40 0.044(8) 0.043(8) 0.029(7) 0.007(6) 0.000(6) -0.022(6)
O42 0.034(6) 0.041(7) 0.052(7) 0.014(5) -0.005(5) -0.028(5)
O44 0.031(8) 0.044(9) 0.012(8) 0.001(6) -0.003(6) -0.011(7)
O46 0.048(13) 0.035(13) 0.023(12) 0.005(10) -0.011(10) -0.009(11)
O48 0.049(8) 0.023(7) 0.027(7) 0.007(5) -0.013(6) -0.007(6)
O50 0.027(12) 0.045(14) 0.054(15) -0.027(11) -0.010(11) -0.005(10)
O52 0.031(12) 0.033(12) 0.017(11) 0.006(9) -0.004(9) -0.011(10)
O54 0.048(8) 0.022(7) 0.051(9) -0.016(6) 0.011(6) -0.013(6)
O56 0.062(15) 0.046(14) 0.016(12) 0.000(10) -0.016(11) 0.003(12)
O58 0.052(14) 0.026(12) 0.025(12) 0.007(9) -0.028(10) -0.012(10)
O60 0.034(6) 0.041(7) 0.052(7) 0.014(5) -0.005(5) -0.028(5)
O4 0.049(8) 0.023(7) 0.027(7) 0.007(5) -0.013(6) -0.007(6)
O117 0.051(10) 0.020(8) 0.035(9) 0.009(7) -0.007(8) -0.020(7)
O64 0.048(5) 0.030(4) 0.041(5) 0.006(4) -0.003(4) -0.014(4)
O66 0.035(13) 0.045(14) 0.066(17) -0.007(12) -0.013(12) -0.005(11)
O68 0.065(11) 0.050(10) 0.028(10) -0.018(8) 0.002(8) -0.002(9)
O70 0.060(16) 0.036(14) 0.056(16) -0.019(11) -0.018(12) 0.025(11)
O72 0.034(6) 0.041(7) 0.052(7) 0.014(5) -0.005(5) -0.028(5)
O74 0.048(5) 0.030(4) 0.041(5) 0.006(4) -0.003(4) -0.014(4)
O76 0.048(5) 0.030(4) 0.041(5) 0.006(4) -0.003(4) -0.014(4)
O78 0.105(19) 0.042(14) 0.027(13) 0.015(10) -0.039(13) -0.035(14)
O80 0.033(8) 0.044(9) 0.014(8) -0.017(7) 0.000(6) 0.003(7)
O82 0.051(10) 0.020(8) 0.035(9) 0.009(7) -0.007(8) -0.020(7)
O84 0.048(5) 0.030(4) 0.041(5) 0.006(4) -0.003(4) -0.014(4)
O86 0.027(11) 0.033(12) 0.026(12) -0.003(9) -0.010(9) -0.012(10)
O88 0.031(12) 0.049(14) 0.020(12) -0.022(10) 0.003(9) -0.007(10)
O90 0.048(8) 0.022(7) 0.051(9) -0.016(6) 0.011(6) -0.013(6)
O92 0.039(13) 0.038(13) 0.048(15) -0.015(11) -0.002(11) -0.003(11)
O94 0.016(7) 0.030(8) 0.026(8) -0.009(6) 0.002(6) -0.006(6)
O96 0.017(11) 0.053(14) 0.030(13) -0.001(10) 0.004(9) -0.013(10)
O98 0.027(11) 0.016(11) 0.039(13) 0.019(9) -0.010(10) -0.006(9)
O100 0.028(12) 0.032(12) 0.038(14) 0.000(10) 0.009(10) 0.012(10)
O102 0.088(13) 0.023(9) 0.034(10) 0.015(7) -0.016(9) -0.025(9)
O104 0.017(12) 0.068(17) 0.083(18) -0.030(13) -0.013(11) 0.003(11)
O106 0.057(16) 0.032(14) 0.09(2) 0.009(13) -0.038(14) -0.006(12)
O108 0.075(17) 0.047(15) 0.034(14) 0.018(11) 0.003(12) -0.032(13)
O110 0.044(8) 0.043(8) 0.029(7) 0.007(6) 0.000(6) -0.022(6)
O112 0.025(11) 0.022(11) 0.051(14) 0.009(10) -0.012(10) -0.008(9)
O2 0.033(9) 0.043(10) 0.042(10) 0.014(7) -0.009(7) -0.029(8)
O6 0.033(8) 0.044(9) 0.014(8) -0.017(7) 0.000(6) 0.003(7)
O15 0.074(12) 0.039(10) 0.065(12) -0.002(8) -0.041(10) 0.006(9)
O3 0.071(16) 0.011(11) 0.069(17) -0.002(10) -0.025(13) -0.018(11)
O35 0.048(8) 0.022(7) 0.051(9) -0.016(6) 0.011(6) -0.013(6)
O63 0.036(9) 0.024(8) 0.029(9) 0.006(7) 0.011(7) -0.014(7)
O21 0.042(13) 0.032(13) 0.061(16) -0.005(11) -0.002(11) -0.013(11)
O65 0.061(15) 0.052(15) 0.024(13) 0.002(10) -0.023(11) -0.004(12)
O37 0.029(9) 0.054(11) 0.054(11) -0.010(8) -0.006(8) 0.005(8)
O67 0.041(13) 0.042(14) 0.045(15) -0.006(11) -0.009(11) -0.006(11)
O8 0.059(14) 0.027(12) 0.025(12) -0.002(9) 0.013(10) -0.017(11)
O69 0.041(5) 0.042(6) 0.030(5) 0.018(4) 0.001(4) -0.013(5)
O39 0.046(14) 0.043(14) 0.060(16) -0.013(12) -0.003(12) 0.005(12)
O71 0.065(11) 0.050(10) 0.028(10) -0.018(8) 0.002(8) -0.002(9)
O23 0.088(13) 0.023(9) 0.034(10) 0.015(7) -0.016(9) -0.025(9)
O73 0.050(10) 0.031(9) 0.026(9) 0.005(7) -0.003(7) -0.012(8)
O41 0.028(12) 0.039(14) 0.061(16) 0.001(11) -0.005(11) 0.004(10)
O75 0.063(15) 0.032(13) 0.033(13) 0.011(10) 0.014(11) -0.025(12)
O14 0.053(14) 0.049(15) 0.031(13) -0.003(11) -0.004(11) -0.026(12)
O77 0.051(15) 0.052(15) 0.064(16) -0.008(12) -0.026(12) -0.033(13)
O43 0.048(5) 0.030(4) 0.041(5) 0.006(4) -0.003(4) -0.014(4)
O79 0.041(5) 0.042(6) 0.030(5) 0.018(4) 0.001(4) -0.013(5)
O25 0.066(17) 0.024(13) 0.11(2) -0.017(13) -0.031(15) 0.002(12)
O81 0.041(5) 0.042(6) 0.030(5) 0.018(4) 0.001(4) -0.013(5)
O45 0.044(8) 0.043(8) 0.029(7) 0.007(6) 0.000(6) -0.022(6)
O83 0.034(12) 0.041(13) 0.019(12) -0.009(10) 0.007(9) -0.002(10)
O11 0.065(16) 0.019(12) 0.069(17) -0.012(11) 0.019(13) -0.012(11)
O85 0.048(5) 0.030(4) 0.041(5) 0.006(4) -0.003(4) -0.014(4)
O47 0.040(14) 0.045(15) 0.073(18) -0.022(12) 0.011(12) 0.011(11)
O87 0.031(11) 0.012(10) 0.030(12) -0.007(9) -0.001(9) -0.011(9)
O27 0.053(16) 0.068(18) 0.069(18) -0.020(14) -0.006(13) -0.024(14)
O89 0.039(14) 0.048(15) 0.082(19) -0.003(13) 0.022(13) -0.016(12)
O49 0.047(14) 0.047(15) 0.059(17) -0.009(12) -0.008(12) -0.005(12)
O91 0.035(14) 0.039(14) 0.11(2) -0.002(14) 0.006(14) -0.030(12)
O17 0.056(16) 0.085(19) 0.057(17) -0.006(14) 0.012(13) -0.036(15)
O93 0.100(15) 0.056(12) 0.116(16) -0.045(11) -0.069(12) -0.003(11)
O51 0.033(9) 0.043(10) 0.042(10) 0.014(7) -0.009(7) -0.029(8)
O95 0.032(12) 0.076(17) 0.031(13) -0.022(12) 0.024(10) -0.022(12)
O29 0.026(12) 0.027(12) 0.064(16) -0.018(11) -0.007(11) 0.006(9)
O97 0.035(13) 0.038(14) 0.067(17) 0.023(12) 0.006(12) 0.001(11)
O53 0.059(15) 0.055(16) 0.028(14) 0.014(11) 0.011(11) -0.013(13)
O99 0.057(16) 0.042(15) 0.11(2) -0.005(14) 0.003(15) -0.039(13)
O9 0.10(2) 0.029(13) 0.042(15) -0.006(11) 0.003(13) -0.020(14)
O101 0.029(9) 0.054(11) 0.054(11) -0.010(8) -0.006(8) 0.005(8)
O55 0.053(15) 0.064(17) 0.065(17) -0.022(13) 0.017(13) -0.027(13)
O103 0.028(8) 0.029(8) 0.025(8) 0.010(7) -0.010(7) -0.002(7)
O31 0.079(19) 0.046(16) 0.12(2) 0.016(15) -0.024(16) -0.051(15)
O105 0.041(5) 0.042(6) 0.030(5) 0.018(4) 0.001(4) -0.013(5)
O57 0.041(14) 0.073(18) 0.055(16) 0.002(13) -0.006(12) -0.001(13)
O107 0.074(19) 0.062(18) 0.14(3) -0.058(17) -0.032(17) 0.029(15)
O19 0.058(16) 0.064(17) 0.060(17) -0.004(13) -0.030(13) 0.007(13)
O109 0.031(13) 0.039(14) 0.067(16) 0.011(11) -0.032(12) 0.000(10)
O59 0.080(18) 0.069(18) 0.028(15) 0.017(12) -0.006(13) -0.013(15)
O111 0.074(12) 0.039(10) 0.065(12) -0.002(8) -0.041(10) 0.006(9)
O33 0.046(15) 0.053(16) 0.085(19) -0.006(13) -0.034(13) -0.006(12)
O113 0.021(11) 0.033(13) 0.048(14) 0.002(10) -0.015(10) -0.010(10)
O61 0.061(15) 0.046(14) 0.012(12) -0.005(10) 0.014(10) -0.017(12)
O114 0.044(13) 0.044(13) 0.013(11) 0.000(9) -0.007(10) -0.017(11)
O13 0.055(15) 0.018(12) 0.082(18) -0.019(11) 0.000(13) -0.005(11)
O115 0.100(15) 0.056(12) 0.116(16) -0.045(11) -0.069(12) -0.003(11)
W4A 0.0261(12) 0.0317(13) 0.0457(16) -0.0047(10) 0.0008(10) -0.0051(9)
O62 0.033(13) 0.076(18) 0.050(16) -0.008(13) 0.014(11) -0.013(13)
W1A 0.0320(13) 0.0264(13) 0.0434(15) -0.0039(10) -0.0012(10) -0.0049(9)
W3A 0.0338(14) 0.0269(14) 0.0388(16) 0.0012(10) -0.0031(11) -0.0067(10)
W5A 0.0301(13) 0.0306(14) 0.0345(15) -0.0067(10) -0.0002(10) -0.0046(10)
O116 0.051(14) 0.025(12) 0.030(13) 0.009(10) 0.006(11) -0.008(11)

loop_
_atom_type_symbol
_atom_type_description
_atom_type_scat_dispersion_real
_atom_type_scat_dispersion_imag
_atom_type_scat_source
Ni Ni 0.3393 1.1124 'International Tables Vol C Tables 4.2.6.8 and 6.1.1.4'
O O 0.0106 0.0060 'International Tables Vol C Tables 4.2.6.8 and 6.1.1.4'
P P 0.1023 0.0942 'International Tables Vol C Tables 4.2.6.8 and 6.1.1.4'
W W -0.8490 6.8722 'International Tables Vol C Tables 4.2.6.8 and 6.1.1.4'

loop_
_geom_angle_atom_site_label_1
_geom_angle_atom_site_label_2
_geom_angle_atom_site_label_3
_geom_angle
_geom_angle_site_symmetry_1
_geom_angle_site_symmetry_3
_geom_angle_publ_flag
O44 W1 O54 158.5(8) . . ?
O44 W1 O112 93.0(7) . . ?
O44 W1 O63 92.6(7) . . ?
O44 W1 O87 76.0(6) . . ?
O54 W1 O87 82.6(6) . . ?
O104 W1 O44 101.2(9) . . ?
O104 W1 O54 100.2(8) . . ?
O104 W1 O112 95.8(9) . . ?
O104 W1 O63 97.9(8) . . ?
O104 W1 O87 177.1(8) . . ?
O112 W1 O54 85.9(8) . . ?
O112 W1 O87 85.0(6) . . ?
O63 W1 O54 83.3(7) . . ?
O63 W1 O112 163.9(8) . . ?
O63 W1 O87 81.8(6) . . ?
O58 W4 O5 74.6(6) . . ?
O58 W4 O88 86.1(7) . . ?
O64 W4 O5 85.9(7) . . ?
O64 W4 O58 91.8(8) . . ?
O64 W4 O88 162.1(7) . . ?
O84 W4 O5 83.3(7) . . ?
O84 W4 O58 157.9(7) . . ?
O84 W4 O64 87.2(8) . . ?
O84 W4 O88 88.1(7) . . ?
O88 W4 O5 76.4(6) . . ?
O2 W4 O5 170.8(8) . . ?
O2 W4 O58 99.1(8) . . ?
O2 W4 O64 101.1(8) . . ?
O2 W4 O84 102.8(9) . . ?
O2 W4 O88 96.7(8) . . ?
O38 W6 O6 82.0(7) . . ?
O110 W6 O38 87.9(8) . . ?
O110 W6 O6 72.2(7) . . ?
O112 W6 O38 168.1(8) . . ?
O112 W6 O110 92.5(7) . . ?
O112 W6 O6 86.8(7) . . ?
O112 W6 O67 93.0(8) . . ?
O67 W6 O38 82.8(8) . . ?
O67 W6 O110 159.7(8) . . ?
O67 W6 O6 88.6(7) . . ?
O57 W6 O38 94.9(8) . . ?
O57 W6 O110 99.6(9) . . ?
O57 W6 O112 96.8(9) . . ?
O57 W6 O6 171.2(8) . . ?
O57 W6 O67 99.1(9) . . ?
O36 W8 O72 85.1(7) . . ?
O36 W8 O84 84.5(7) . . ?
O36 W8 O94 83.3(7) . . ?
O72 W8 O84 162.7(8) . . ?
O72 W8 O94 82.0(7) . . ?
O84 W8 O94 83.0(7) . . ?
O29 W8 O36 101.1(8) . . ?
O29 W8 O72 99.1(8) . . ?
O29 W8 O84 96.5(8) . . ?
O29 W8 O94 175.6(8) . . ?
O29 W8 O116 100.9(9) . . ?
O116 W8 O36 158.0(8) . . ?
O116 W8 O72 91.7(8) . . ?
O116 W8 O84 92.8(8) . . ?
O116 W8 O94 74.7(7) . . ?
O88 W10 O12 76.4(6) . . ?
O92 W10 O12 74.5(7) . . ?
O92 W10 O88 87.7(7) . . ?
O92 W10 O77 87.4(8) . . ?
O15 W10 O12 172.7(8) . . ?
O15 W10 O88 97.8(8) . . ?
O15 W10 O92 101.1(9) . . ?
O15 W10 O63 101.5(9) . . ?
O15 W10 O77 99.6(8) . . ?
O63 W10 O12 82.9(7) . . ?
O63 W10 O88 88.1(7) . . ?
O63 W10 O92 157.3(8) . . ?
O63 W10 O77 90.0(8) . . ?
O77 W10 O12 86.2(7) . . ?
O77 W10 O88 162.6(7) . . ?
O24 W12 O5 76.8(6) . . ?
O58 W12 O5 74.9(6) . . ?
O58 W12 O24 86.2(7) . . ?
O76 W12 O5 85.9(7) . . ?
O76 W12 O24 162.6(7) . . ?
O76 W12 O58 90.9(7) . . ?
O76 W12 O11 88.7(8) . . ?
O11 W12 O5 84.5(7) . . ?
O11 W12 O24 88.0(7) . . ?
O11 W12 O58 159.4(8) . . ?
O61 W12 O5 168.9(7) . . ?
O61 W12 O24 94.7(8) . . ?
O61 W12 O58 97.7(8) . . ?
O61 W12 O76 102.8(8) . . ?
O61 W12 O11 102.5(9) . . ?
O52 W14 O110 156.8(8) . . ?
O52 W14 O6 84.9(7) . . ?
O52 W14 O69 85.1(7) . . ?
O56 W14 O52 99.5(8) . . ?
O56 W14 O110 103.1(9) . . ?
O56 W14 O6 175.1(7) . . ?
O56 W14 O69 96.7(8) . . ?
O56 W14 O83 97.2(8) . . ?
O110 W14 O6 72.3(7) . . ?
O110 W14 O69 87.4(7) . . ?
O69 W14 O6 81.3(7) . . ?
O83 W14 O52 92.7(7) . . ?
O83 W14 O110 89.4(8) . . ?
O83 W14 O6 84.8(7) . . ?
O83 W14 O69 166.1(8) . . ?
O22 W16 O64 86.6(8) . . ?
O22 W16 O74 90.8(8) . . ?
O22 W16 O103 74.1(7) . . ?
O36 W16 O22 155.8(8) . . ?
O36 W16 O64 85.3(8) . . ?
O36 W16 O74 90.6(8) . . ?
O36 W16 O103 82.1(7) . . ?
O64 W16 O103 80.1(7) . . ?
O74 W16 O64 163.7(8) . . ?
O74 W16 O103 83.7(7) . . ?
O51 W16 O22 97.9(8) . . ?
O51 W16 O36 105.4(8) . . ?
O51 W16 O64 94.8(8) . . ?
O51 W16 O74 101.5(8) . . ?
O51 W16 O103 170.6(8) . . ?
O18 W18 O16 81.2(7) . . ?
O32 W18 O16 74.6(7) . . ?
O32 W18 O18 91.6(7) . . ?
O32 W18 O35 157.1(8) . . ?
O32 W18 O39 94.0(8) . . ?
O35 W18 O16 82.5(7) . . ?
O35 W18 O18 86.3(7) . . ?
O39 W18 O16 85.5(7) . . ?
O39 W18 O18 163.8(8) . . ?
O39 W18 O35 82.7(8) . . ?
O95 W18 O16 176.5(8) . . ?
O95 W18 O18 97.2(8) . . ?
O95 W18 O32 102.4(8) . . ?
O95 W18 O35 100.5(8) . . ?
O95 W18 O39 96.5(9) . . ?
O18 W20 O12 84.7(6) . . ?
O18 W20 O24 86.6(7) . . ?
O18 W20 O92 156.6(8) . . ?
O24 W20 O12 75.5(6) . . ?
O92 W20 O12 72.0(7) . . ?
O92 W20 O24 88.4(7) . . ?
O8 W20 O12 85.7(7) . . ?
O8 W20 O18 89.3(8) . . ?
O8 W20 O24 161.0(7) . . ?
O8 W20 O92 88.1(8) . . ?
O71 W20 O12 171.9(8) . . ?
O71 W20 O18 100.8(8) . . ?
O71 W20 O24 98.8(8) . . ?
O71 W20 O92 102.5(9) . . ?
O71 W20 O8 100.2(8) . . ?
O100 W22 O30 86.2(6) . . ?
O100 W22 O81 83.7(7) . . ?
O100 W22 O45 159.9(7) . . ?
O39 W22 O30 83.7(7) . . ?
O39 W22 O100 89.9(8) . . ?
O39 W22 O81 165.4(8) . . ?
O39 W22 O45 93.5(8) . . ?
O81 W22 O30 82.8(7) . . ?
O45 W22 O30 74.5(7) . . ?
O45 W22 O81 88.2(7) . . ?
O101 W22 O30 172.0(8) . . ?
O101 W22 O100 101.2(8) . . ?
O101 W22 O39 99.0(9) . . ?
O101 W22 O81 95.1(8) . . ?
O101 W22 O45 97.8(8) . . ?
O54 W24 O86 81.7(7) . . ?
O54 W24 O90 92.6(8) . . ?
O54 W24 O73 156.6(8) . . ?
O54 W24 O77 86.6(8) . . ?
O90 W24 O86 83.9(6) . . ?
O90 W24 O73 87.5(8) . . ?
O90 W24 O77 163.7(7) . . ?
O37 W24 O54 103.9(8) . . ?
O37 W24 O86 173.4(8) . . ?
O37 W24 O90 99.1(8) . . ?
O37 W24 O73 99.1(8) . . ?
O37 W24 O77 96.8(8) . . ?
O73 W24 O86 75.1(7) . . ?
O73 W24 O77 86.9(8) . . ?
O77 W24 O86 79.9(6) . . ?
O48 W26 O80 80.7(7) . . ?
O48 W26 O100 86.4(8) . . ?
O48 W26 O23 88.5(8) . . ?
O100 W26 O80 85.5(7) . . ?
O100 W26 O23 158.7(8) . . ?
O23 W26 O80 73.3(7) . . ?
O47 W26 O48 98.9(9) . . ?
O47 W26 O80 171.8(8) . . ?
O47 W26 O100 102.8(8) . . ?
O47 W26 O23 98.4(9) . . ?
O47 W26 O13 100.2(9) . . ?
O13 W26 O48 160.6(8) . . ?
O13 W26 O80 81.0(7) . . ?
O13 W26 O100 86.1(8) . . ?
O13 W26 O23 92.1(8) . . ?
O68 W28 O86 174.5(8) . . ?
O68 W28 O35 104.0(9) . . ?
O68 W28 O8 98.4(8) . . ?
O68 W28 O73 99.7(9) . . ?
O68 W28 O13 98.0(9) . . ?
O35 W28 O86 80.9(6) . . ?
O35 W28 O8 88.0(8) . . ?
O8 W28 O86 79.4(7) . . ?
O73 W28 O86 75.3(7) . . ?
O73 W28 O35 156.2(8) . . ?
O73 W28 O8 87.6(7) . . ?
O13 W28 O86 84.4(7) . . ?
O13 W28 O35 86.8(8) . . ?
O13 W28 O8 163.6(8) . . ?
O13 W28 O73 90.8(8) . . ?
O26 W30 O34 81.9(7) . . ?
O26 W30 O11 162.3(8) . . ?
O26 W30 O89 84.7(8) . . ?
O26 W30 W3A 83.1(5) . . ?
O34 W30 W3A 43.4(4) . . ?
O41 W30 O26 93.7(8) . . ?
O41 W30 O34 77.9(7) . . ?
O41 W30 O11 91.6(8) . . ?
O41 W30 O89 161.0(8) . . ?
O41 W30 W3A 35.0(6) . . ?
O11 W30 O34 82.7(7) . . ?
O11 W30 O89 84.8(8) . . ?
O11 W30 W3A 91.7(6) . . ?
O89 W30 O34 83.1(7) . . ?
O89 W30 W3A 126.2(6) . . ?
O97 W30 O26 99.8(9) . . ?
O97 W30 O34 176.5(7) . . ?
O97 W30 O41 98.9(9) . . ?
O97 W30 O11 96.1(9) . . ?
O97 W30 O89 100.1(8) . . ?
O97 W30 W3A 133.5(6) . . ?
O40 W15 O30 84.4(7) . . ?
O40 W15 O52 90.1(7) . . ?
O40 W15 O79 165.4(7) . . ?
O40 W15 O45 92.5(8) . . ?
O52 W15 O30 84.7(7) . . ?
O52 W15 O79 85.4(7) . . ?
O52 W15 O45 156.9(7) . . ?
O65 W15 O30 172.5(8) . . ?
O65 W15 O40 97.8(8) . . ?
O65 W15 O52 102.4(8) . . ?
O65 W15 O79 96.7(8) . . ?
O65 W15 O45 100.0(9) . . ?
O79 W15 O30 81.4(7) . . ?
O45 W15 O30 72.7(7) . . ?
O45 W15 O79 86.4(8) . . ?
O20 W2 O14 71.0(7) . . ?
O69 W2 O20 89.0(8) . . ?
O69 W2 O14 85.2(8) . . ?
O69 W2 O79 87.4(8) . . ?
O69 W2 O105 157.6(8) . . ?
O79 W2 O20 156.9(8) . . ?
O79 W2 O14 86.0(7) . . ?
O79 W2 O105 89.6(8) . . ?
O105 W2 O20 85.1(8) . . ?
O105 W2 O14 72.5(7) . . ?
O109 W2 O20 101.1(8) . . ?
O109 W2 O69 100.4(9) . . ?
O109 W2 O14 170.4(8) . . ?
O109 W2 O79 102.0(9) . . ?
O109 W2 O105 101.9(8) . . ?
O7 W17 O20 86.9(8) . . ?
O7 W17 O4 88.1(8) . . ?
O7 W17 O14 72.7(7) . . ?
O20 W17 O4 158.4(7) . . ?
O20 W17 O14 73.0(7) . . ?
O38 W17 O7 156.3(7) . . ?
O38 W17 O20 89.0(8) . . ?
O38 W17 O4 87.1(8) . . ?
O38 W17 O14 83.7(7) . . ?
O4 W17 O14 85.4(7) . . ?
O75 W17 O7 103.1(8) . . ?
O75 W17 O20 101.1(8) . . ?
O75 W17 O38 100.6(8) . . ?
O75 W17 O4 100.5(8) . . ?
O75 W17 O14 172.7(8) . . ?
O4 W9 O80 81.2(7) . . ?
O4 W9 O67 86.7(8) . . ?
O4 W9 O23 86.6(8) . . ?
O90 W9 O4 163.1(7) . . ?
O90 W9 O80 82.1(7) . . ?
O90 W9 O67 89.9(8) . . ?
O90 W9 O23 90.9(8) . . ?
O67 W9 O80 85.2(7) . . ?
O67 W9 O23 159.6(8) . . ?
O23 W9 O80 74.7(7) . . ?
O55 W9 O4 95.8(9) . . ?
O55 W9 O80 171.8(8) . . ?
O55 W9 O90 101.1(9) . . ?
O55 W9 O67 102.3(9) . . ?
O55 W9 O23 97.5(9) . . ?
O66 W19 O82 73.9(7) . . ?
O66 W19 O9 88.9(8) . . ?
O70 W19 O66 98.4(9) . . ?
O70 W19 O72 98.4(9) . . ?
O70 W19 O82 172.2(8) . . ?
O70 W19 O3 100.4(9) . . ?
O70 W19 O9 95.1(9) . . ?
O72 W19 O66 92.3(8) . . ?
O72 W19 O82 83.5(7) . . ?
O72 W19 O9 166.1(8) . . ?
O3 W19 O66 160.5(9) . . ?
O3 W19 O72 90.1(7) . . ?
O3 W19 O82 87.2(8) . . ?
O3 W19 O9 84.3(7) . . ?
O9 W19 O82 83.5(7) . . ?
O7 W5 O48 86.0(8) . . ?
O7 W5 O14 72.5(7) . . ?
O7 W5 O105 88.0(8) . . ?
O48 W5 O14 82.3(7) . . ?
O48 W5 O105 155.4(8) . . ?
O81 W5 O7 156.7(8) . . ?
O81 W5 O48 87.8(8) . . ?
O81 W5 O14 84.5(7) . . ?
O81 W5 O105 88.4(8) . . ?
O105 W5 O14 73.1(7) . . ?
O19 W5 O7 99.9(9) . . ?
O19 W5 O48 101.3(9) . . ?
O19 W5 O14 171.5(8) . . ?
O19 W5 O81 103.3(9) . . ?
O19 W5 O105 103.2(9) . . ?
O10 W21 O22 89.3(8) . . ?
O10 W21 O76 165.5(8) . . ?
O10 W21 O103 84.8(7) . . ?
O22 W21 O76 86.3(7) . . ?
O22 W21 O103 74.3(6) . . ?
O76 W21 O103 80.7(7) . . ?
O89 W21 O10 91.0(9) . . ?
O89 W21 O22 158.6(8) . . ?
O89 W21 O76 88.1(8) . . ?
O89 W21 O103 84.5(8) . . ?
O59 W21 O10 99.1(9) . . ?
O59 W21 O22 99.1(9) . . ?
O59 W21 O76 95.2(9) . . ?
O59 W21 O89 101.9(10) . . ?
O59 W21 O103 172.3(8) . . ?
O74 W11 O117 80.7(7) . . ?
O102 W11 O117 73.7(7) . . ?
O102 W11 O74 90.9(8) . . ?
O102 W11 O3 159.8(9) . . ?
O102 W11 O43 86.4(8) . . ?
O3 W11 O117 86.2(7) . . ?
O3 W11 O74 87.6(7) . . ?
O3 W11 O43 88.1(7) . . ?
O43 W11 O117 79.4(7) . . ?
O43 W11 O74 159.9(8) . . ?
O111 W11 O117 173.4(8) . . ?
O111 W11 O74 101.0(9) . . ?
O111 W11 O102 99.8(9) . . ?
O111 W11 O3 100.3(10) . . ?
O111 W11 O43 99.1(9) . . ?
O50 W23 O60 89.7(8) . . ?
O50 W23 O66 157.3(8) . . ?
O50 W23 O78 86.0(9) . . ?
O50 W23 O82 83.8(7) . . ?
O60 W23 O66 89.6(8) . . ?
O60 W23 O78 166.5(8) . . ?
O60 W23 O82 84.9(7) . . ?
O66 W23 O78 89.5(9) . . ?
O66 W23 O82 73.5(8) . . ?
O78 W23 O82 82.0(6) . . ?
O49 W23 O50 102.2(9) . . ?
O49 W23 O60 97.4(9) . . ?
O49 W23 O66 100.4(9) . . ?
O49 W23 O78 96.0(8) . . ?
O49 W23 O82 173.6(8) . . ?
O42 W3 O98 83.2(7) . . ?
O42 W3 O21 164.9(8) . . ?
O42 W3 O91 93.0(8) . . ?
O50 W3 O42 87.8(8) . . ?
O50 W3 O98 84.4(7) . . ?
O50 W3 O21 87.8(8) . . ?
O50 W3 O91 156.6(8) . . ?
O21 W3 O98 82.0(7) . . ?
O91 W3 O98 72.6(7) . . ?
O91 W3 O21 85.3(8) . . ?
O93 W3 O42 99.4(9) . . ?
O93 W3 O50 101.8(11) . . ?
O93 W3 O98 173.3(10) . . ?
O93 W3 O21 95.6(9) . . ?
O93 W3 O91 101.1(11) . . ?
O10 W25 O117 81.7(7) . . ?
O10 W25 O102 89.8(8) . . ?
O102 W25 O117 74.6(7) . . ?
O108 W25 O10 88.4(8) . . ?
O108 W25 O117 82.6(7) . . ?
O108 W25 O102 157.2(8) . . ?
O108 W25 O85 87.3(8) . . ?
O85 W25 O10 162.9(7) . . ?
O85 W25 O117 81.3(7) . . ?
O85 W25 O102 87.7(8) . . ?
O53 W25 O10 100.0(9) . . ?
O53 W25 O117 174.1(8) . . ?
O53 W25 O102 99.6(8) . . ?
O53 W25 O108 103.1(9) . . ?
O53 W25 O85 97.2(9) . . ?
O26 W13 O98 81.8(7) . . ?
O26 W13 O108 90.3(8) . . ?
O26 W13 O27 163.8(8) . . ?
O108 W13 O98 84.6(7) . . ?
O108 W13 O27 83.8(9) . . ?
O27 W13 O98 82.6(7) . . ?
O91 W13 O26 92.1(8) . . ?
O91 W13 O98 73.8(7) . . ?
O91 W13 O108 157.7(9) . . ?
O91 W13 O27 87.9(9) . . ?
O17 W13 O26 100.4(10) . . ?
O17 W13 O98 174.1(8) . . ?
O17 W13 O108 100.8(9) . . ?
O17 W13 O27 95.6(10) . . ?
O17 W13 O91 100.6(9) . . ?
O106 W27 O43 87.7(8) . . ?
O106 W27 O33 74.5(8) . . ?
O43 W27 O33 82.0(7) . . ?
O25 W27 O106 86.7(9) . . ?
O25 W27 O43 156.0(9) . . ?
O25 W27 O9 91.2(9) . . ?
O25 W27 O33 74.1(8) . . ?
O9 W27 O106 159.1(9) . . ?
O9 W27 O43 85.8(8) . . ?
O9 W27 O33 84.8(8) . . ?
O107 W27 O106 100.3(11) . . ?
O107 W27 O43 104.1(10) . . ?
O107 W27 O25 99.8(10) . . ?
O107 W27 O9 100.6(11) . . ?
O107 W27 O33 172.0(9) . . ?
O106 W7 O33 74.9(8) . . ?
O85 W7 O106 86.9(8) . . ?
O85 W7 O33 82.2(7) . . ?
O27 W7 O106 156.1(9) . . ?
O27 W7 O85 86.1(8) . . ?
O27 W7 O33 81.6(8) . . ?
O99 W7 O106 87.1(9) . . ?
O99 W7 O85 156.4(8) . . ?
O99 W7 O27 90.2(9) . . ?
O99 W7 O33 74.2(7) . . ?
O31 W7 O106 99.2(10) . . ?
O31 W7 O85 104.1(9) . . ?
O31 W7 O27 104.6(10) . . ?
O31 W7 O99 99.4(9) . . ?
O31 W7 O33 171.3(10) . . ?
O78 W29 O21 87.4(9) . . ?
O78 W29 O25 88.5(9) . . ?
O78 W29 O99 155.9(8) . . ?
O78 W29 O33 82.9(7) . . ?
O21 W29 O25 157.0(8) . . ?
O21 W29 O99 88.9(9) . . ?
O21 W29 O33 83.2(8) . . ?
O25 W29 O33 73.8(8) . . ?
O99 W29 O25 85.6(9) . . ?
O99 W29 O33 73.0(8) . . ?
O115 W29 O78 104.6(10) . . ?
O115 W29 O21 102.0(10) . . ?
O115 W29 O25 100.9(10) . . ?
O115 W29 O99 99.5(11) . . ?
O115 W29 O33 170.9(9) . . ?
O46 Ni1B O28 81.7(7) . . ?
O46 Ni1B O94 167.5(7) . . ?
O46 Ni1B O116 96.9(7) . . ?
O60 Ni1B O28 174.8(7) . . ?
O60 Ni1B O46 98.3(8) . . ?
O60 Ni1B O94 92.0(7) . . ?
O60 Ni1B O116 93.7(8) . . ?
O94 Ni1B O28 87.5(6) . . ?
O114 Ni1B O28 88.1(7) . . ?
O114 Ni1B O46 99.7(8) . . ?
O114 Ni1B O60 97.0(8) . . ?
O114 Ni1B O94 86.1(7) . . ?
O114 Ni1B O116 158.8(7) . . ?
O116 Ni1B O28 81.1(7) . . ?
O116 Ni1B O94 75.2(6) . . ?
O32 Ni4B O16 72.3(7) . . ?
O32 Ni4B O96 82.7(7) . . ?
O40 Ni4B O16 91.7(7) . . ?
O40 Ni4B O32 92.3(8) . . ?
O40 Ni4B O96 175.0(8) . . ?
O40 Ni4B O62 98.5(8) . . ?
O96 Ni4B O16 87.1(6) . . ?
O113 Ni4B O16 88.1(7) . . ?
O113 Ni4B O32 158.9(7) . . ?
O113 Ni4B O40 96.3(8) . . ?
O113 Ni4B O96 88.5(7) . . ?
O113 Ni4B O62 100.7(8) . . ?
O62 Ni4B O16 165.8(7) . . ?
O62 Ni4B O32 97.1(8) . . ?
O62 Ni4B O96 81.9(8) . . ?
O28 Ni5B O87 89.6(6) . . ?
O44 Ni5B O28 81.9(6) . . ?
O44 Ni5B O87 74.9(7) . . ?
O46 Ni5B O28 81.8(7) . . ?
O46 Ni5B O44 96.7(7) . . ?
O46 Ni5B O87 168.8(7) . . ?
O83 Ni5B O28 174.5(7) . . ?
O83 Ni5B O44 93.0(7) . . ?
O83 Ni5B O46 96.9(7) . . ?
O83 Ni5B O87 91.0(7) . . ?
O113 Ni5B O28 91.5(7) . . ?
O113 Ni5B O44 162.8(7) . . ?
O113 Ni5B O46 98.2(7) . . ?
O113 Ni5B O83 93.9(7) . . ?
O113 Ni5B O87 89.2(7) . . ?
O34 Ni3B O96 89.8(6) . . ?
O42 Ni3B O34 90.4(7) . . ?
O42 Ni3B O96 179.8(8) . . ?
O42 Ni3B O41 96.2(8) . . ?
O42 Ni3B O62 98.6(8) . . ?
O41 Ni3B O34 76.9(7) . . ?
O41 Ni3B O96 83.7(7) . . ?
O114 Ni3B O34 85.6(7) . . ?
O114 Ni3B O42 93.7(8) . . ?
O114 Ni3B O96 86.5(7) . . ?
O114 Ni3B O41 159.9(7) . . ?
O114 Ni3B O62 101.1(8) . . ?
O62 Ni3B O34 168.3(8) . . ?
O62 Ni3B O96 81.2(8) . . ?
O62 Ni3B O41 94.6(8) . . ?
O5 Ni2 O12 153.5(7) . . ?
O24 Ni2 O5 82.9(6) . . ?
O24 Ni2 O12 80.2(6) . . ?
O24 Ni2 O88 89.1(6) . . ?
O28 Ni2 O5 96.7(7) . . ?
O28 Ni2 O12 98.9(7) . . ?
O28 Ni2 O24 176.1(7) . . ?
O28 Ni2 O88 87.0(6) . . ?
O88 Ni2 O5 80.2(7) . . ?
O88 Ni2 O12 79.3(7) . . ?
O96 Ni2 O5 99.4(7) . . ?
O96 Ni2 O12 100.4(7) . . ?
O96 Ni2 O24 88.5(7) . . ?
O96 Ni2 O28 95.4(7) . . ?
O96 Ni2 O88 177.6(7) . . ?
O34 P010 O5 109.1(10) . . ?
O34 P010 O94 110.0(10) . . ?
O94 P010 O5 106.1(9) . . ?
O103 P010 O5 109.3(10) . . ?
O103 P010 O34 111.5(10) . . ?
O103 P010 O94 110.6(11) . . ?
O16 P011 O12 108.8(10) . . ?
O16 P011 O86 112.1(10) . . ?
O86 P011 O12 108.9(10) . . ?
O87 P011 O12 105.0(10) . . ?
O87 P011 O16 111.4(10) . . ?
O87 P011 O86 110.3(10) . . ?
O30 P012 O80 114.5(11) . . ?
O30 P012 O14 108.3(10) . . ?
O6 P012 O30 110.2(11) . . ?
O6 P012 O80 112.8(10) . . ?
O6 P012 O14 109.0(11) . . ?
O14 P012 O80 101.5(10) . . ?
O117 P013 O98 112.1(11) . . ?
O117 P013 O33 106.7(11) . . ?
O82 P013 O117 113.5(11) . . ?
O82 P013 O98 109.3(11) . . ?
O82 P013 O33 107.9(12) . . ?
O98 P013 O33 106.9(11) . . ?
W4 O5 W12 89.2(5) . . ?
Ni2 O5 W4 94.2(6) . . ?
Ni2 O5 W12 93.1(6) . . ?
P010 O5 W4 123.8(9) . . ?
P010 O5 W12 121.2(9) . . ?
P010 O5 Ni2 125.7(9) . . ?
W21 O10 W25 160.4(11) . . ?
W10 O12 W20 89.6(6) . . ?
Ni2 O12 W10 95.1(6) . . ?
Ni2 O12 W20 92.9(6) . . ?
P011 O12 W10 125.5(9) . . ?
P011 O12 W20 120.0(9) . . ?
P011 O12 Ni2 124.5(10) . . ?
W5 O7 W17 123.7(9) . . ?
Ni4B O16 W18 92.1(6) . . ?
P011 O16 W18 128.6(10) . . ?
P011 O16 Ni4B 130.0(11) . . ?
P011 O16 W4A 130.0(11) . . ?
W4A O16 W18 92.1(6) . . ?
W20 O18 W18 150.7(9) . . ?
W2 O20 W17 124.2(9) . . ?
W16 O22 W21 121.6(9) . . ?
W12 O24 Ni2 107.2(8) . . ?
W20 O24 W12 136.2(9) . . ?
W20 O24 Ni2 111.5(7) . . ?
W13 O26 W30 165.3(11) . . ?
Ni2 O28 Ni1B 125.7(8) . . ?
Ni2 O28 Ni5B 122.2(8) . . ?
Ni2 O28 W1A 125.7(8) . . ?
Ni2 O28 W5A 122.2(8) . . ?
W22 O30 W15 91.6(6) . . ?
P012 O30 W22 127.6(10) . . ?
P012 O30 W15 127.3(10) . . ?
W18 O32 Ni4B 119.7(8) . . ?
W18 O32 W4A 119.7(8) . . ?
Ni3B O34 W30 89.7(6) . . ?
P010 O34 W30 127.9(10) . . ?
P010 O34 Ni3B 130.2(10) . . ?
P010 O34 W3A 130.2(10) . . ?
W3A O34 W30 89.7(6) . . ?
W16 O36 W8 155.2(11) . . ?
W17 O38 W6 150.7(11) . . ?
Ni4B O40 W15 157.4(11) . . ?
W4A O40 W15 157.4(11) . . ?
Ni3B O42 W3 163.1(11) . . ?
W3A O42 W3 163.1(11) . . ?
W1 O44 Ni5B 117.0(9) . . ?
W1 O44 W5A 117.0(9) . . ?
W26 O48 W5 150.8(10) . . ?
W3 O50 W23 151.7(11) . . ?
W14 O52 W15 153.4(10) . . ?
W24 O54 W1 155.2(11) . . ?
W12 O58 W4 120.8(8) . . ?
Ni1B O60 W23 157.6(11) . . ?
W1A O60 W23 157.6(11) . . ?
W9 O4 W17 148.2(10) . . ?
W25 O117 W11 89.7(6) . . ?
P013 O117 W11 127.3(11) . . ?
P013 O117 W25 130.5(11) . . ?
W4 O64 W16 149.9(11) . . ?
W19 O66 W23 122.8(11) . . ?
W19 O72 W8 165.9(11) . . ?
W11 O74 W16 163.1(11) . . ?
W12 O76 W21 148.2(10) . . ?
W29 O78 W23 150.8(13) . . ?
W9 O80 W26 90.9(6) . . ?
P012 O80 W26 127.4(10) . . ?
P012 O80 W9 131.6(10) . . ?
W19 O82 W23 89.5(6) . . ?
P013 O82 W19 127.5(10) . . ?
P013 O82 W23 128.7(11) . . ?
W4 O84 W8 150.4(10) . . ?
W28 O86 W24 88.3(6) . . ?
P011 O86 W24 129.9(10) . . ?
P011 O86 W28 129.2(10) . . ?
W4 O88 W10 137.3(9) . . ?
W4 O88 Ni2 109.2(8) . . ?
W10 O88 Ni2 109.1(8) . . ?
W9 O90 W24 160.6(11) . . ?
W10 O92 W20 123.9(10) . . ?
Ni1B O94 W8 92.3(6) . . ?
P010 O94 W8 126.9(9) . . ?
P010 O94 Ni1B 129.9(10) . . ?
P010 O94 W1A 129.9(10) . . ?
W1A O94 W8 92.3(6) . . ?
Ni2 O96 Ni4B 126.9(8) . . ?
Ni2 O96 Ni3B 125.8(9) . . ?
Ni2 O96 W4A 126.9(8) . . ?
Ni2 O96 W3A 125.8(9) . . ?
W13 O98 W3 90.6(6) . . ?
P013 O98 W3 128.5(11) . . ?
P013 O98 W13 126.6(9) . . ?
W26 O100 W22 151.6(10) . . ?
W11 O102 W25 121.7(9) . . ?
W27 O106 W7 121.9(10) . . ?
W25 O108 W13 153.1(13) . . ?
W14 O110 W6 123.2(10) . . ?
W6 O112 W1 162.6(11) . . ?
W6 O6 W14 91.8(6) . . ?
P012 O6 W6 125.7(11) . . ?
P012 O6 W14 129.1(10) . . ?
W19 O3 W11 150.1(11) . . ?
W28 O35 W18 151.3(11) . . ?
W10 O63 W1 151.2(10) . . ?
W29 O21 W3 148.1(10) . . ?
W9 O67 W6 152.1(10) . . ?
W20 O8 W28 148.7(10) . . ?
W2 O69 W14 149.6(10) . . ?
W22 O39 W18 165.1(12) . . ?
W9 O23 W26 120.6(9) . . ?
W24 O73 W28 121.0(9) . . ?
W30 O41 Ni3B 114.6(9) . . ?
W30 O41 W3A 114.6(9) . . ?
W17 O14 W2 91.9(6) . . ?
W17 O14 W5 91.0(7) . . ?
W5 O14 W2 90.3(6) . . ?
P012 O14 W2 121.6(10) . . ?
P012 O14 W17 126.0(11) . . ?
P012 O14 W5 125.9(11) . . ?
W10 O77 W24 146.7(11) . . ?
W11 O43 W27 150.7(10) . . ?
W2 O79 W15 150.1(10) . . ?
W27 O25 W29 122.5(11) . . ?
W5 O81 W22 150.8(10) . . ?
W15 O45 W22 120.7(9) . . ?
W14 O83 Ni5B 156.5(10) . . ?
W14 O83 W5A 156.5(10) . . ?
W12 O11 W30 149.8(11) . . ?
W25 O85 W7 150.0(10) . . ?
Ni5B O87 W1 91.4(6) . . ?
P011 O87 W1 128.7(9) . . ?
P011 O87 Ni5B 128.9(9) . . ?
P011 O87 W5A 128.9(9) . . ?
W5A O87 W1 91.4(6) . . ?
W7 O27 W13 152.3(11) . . ?
W21 O89 W30 151.3(11) . . ?
W13 O91 W3 122.6(10) . . ?
W7 O99 W29 123.9(10) . . ?
W27 O9 W19 149.6(11) . . ?
W21 O103 W16 89.3(5) . . ?
P010 O103 W16 130.0(10) . . ?
P010 O103 W21 128.7(11) . . ?
W2 O105 W5 124.0(9) . . ?
W7 O33 W27 88.7(7) . . ?
W29 O33 W27 89.6(8) . . ?
W29 O33 W7 88.9(7) . . ?
P013 O33 W27 124.4(11) . . ?
P013 O33 W7 125.9(13) . . ?
P013 O33 W29 127.4(11) . . ?
W26 O13 W28 165.7(11) . . ?
O32 W4A O16 72.3(7) . . ?
O32 W4A O96 82.7(7) . . ?
O40 W4A O16 91.7(7) . . ?
O40 W4A O32 92.3(8) . . ?
O40 W4A O96 175.0(8) . . ?
O40 W4A O62 98.5(8) . . ?
O96 W4A O16 87.1(6) . . ?
O113 W4A O16 88.1(7) . . ?
O113 W4A O32 158.9(7) . . ?
O113 W4A O40 96.3(8) . . ?
O113 W4A O96 88.5(7) . . ?
O113 W4A O62 100.7(8) . . ?
O62 W4A O16 165.8(7) . . ?
O62 W4A O32 97.1(8) . . ?
O62 W4A O96 81.9(8) . . ?
O46 W1A O28 81.7(7) . . ?
O46 W1A O94 167.5(7) . . ?
O46 W1A O116 96.9(7) . . ?
O60 W1A O28 174.8(7) . . ?
O60 W1A O46 98.3(8) . . ?
O60 W1A O94 92.0(7) . . ?
O60 W1A O116 93.7(8) . . ?
O94 W1A O28 87.5(6) . . ?
O114 W1A O28 88.1(7) . . ?
O114 W1A O46 99.7(8) . . ?
O114 W1A O60 97.0(8) . . ?
O114 W1A O94 86.1(7) . . ?
O114 W1A O116 158.8(7) . . ?
O116 W1A O28 81.1(7) . . ?
O116 W1A O94 75.2(6) . . ?
O34 W3A W30 46.9(5) . . ?
O34 W3A O96 89.8(6) . . ?
O42 W3A W30 90.3(6) . . ?
O42 W3A O34 90.4(7) . . ?
O42 W3A O96 179.8(8) . . ?
O42 W3A O41 96.2(8) . . ?
O42 W3A O62 98.6(8) . . ?
O96 W3A W30 89.7(4) . . ?
O41 W3A W30 30.4(5) . . ?
O41 W3A O34 76.9(7) . . ?
O41 W3A O96 83.7(7) . . ?
O114 W3A W30 132.4(5) . . ?
O114 W3A O34 85.6(7) . . ?
O114 W3A O42 93.7(8) . . ?
O114 W3A O96 86.5(7) . . ?
O114 W3A O41 159.9(7) . . ?
O114 W3A O62 101.1(8) . . ?
O62 W3A W30 125.1(6) . . ?
O62 W3A O34 168.3(8) . . ?
O62 W3A O96 81.2(8) . . ?
O62 W3A O41 94.6(8) . . ?
O28 W5A O87 89.6(6) . . ?
O44 W5A O28 81.9(6) . . ?
O44 W5A O87 74.9(7) . . ?
O46 W5A O28 81.8(7) . . ?
O46 W5A O44 96.7(7) . . ?
O46 W5A O87 168.8(7) . . ?
O83 W5A O28 174.5(7) . . ?
O83 W5A O44 93.0(7) . . ?
O83 W5A O46 96.9(7) . . ?
O83 W5A O87 91.0(7) . . ?
O113 W5A O28 91.5(7) . . ?
O113 W5A O44 162.8(7) . . ?
O113 W5A O46 98.2(7) . . ?
O113 W5A O83 93.9(7) . . ?
O113 W5A O87 89.2(7) . . ?
W8 O116 Ni1B 117.0(9) . . ?
W8 O116 W1A 117.0(9) . . ?

loop_
_geom_bond_atom_site_label_1
_geom_bond_atom_site_label_2
_geom_bond_distance
_geom_bond_site_symmetry_2
_geom_bond_publ_flag
W1 O44 1.827(17) . ?
W1 O54 1.974(17) . ?
W1 O104 1.698(18) . ?
W1 O112 1.957(17) . ?
W1 O63 1.950(17) . ?
W1 O87 2.370(16) . ?
W4 O5 2.389(15) . ?
W4 O58 1.955(19) . ?
W4 O64 1.870(17) . ?
W4 O84 1.856(19) . ?
W4 O88 1.960(18) . ?
W4 O2 1.682(16) . ?
W6 O38 1.953(18) . ?
W6 O110 1.937(18) . ?
W6 O112 1.841(16) . ?
W6 O6 2.358(17) . ?
W6 O67 1.924(19) . ?
W6 O57 1.66(2) . ?
W8 O36 1.941(18) . ?
W8 O72 1.968(19) . ?
W8 O84 1.977(19) . ?
W8 O94 2.358(16) . ?
W8 O29 1.666(18) . ?
W8 O116 1.846(17) . ?
W10 O12 2.357(16) . ?
W10 O88 1.982(18) . ?
W10 O92 1.883(19) . ?
W10 O15 1.74(2) . ?
W10 O63 1.846(17) . ?
W10 O77 1.90(2) . ?
W12 O5 2.402(16) . ?
W12 O24 2.022(16) . ?
W12 O58 1.916(18) . ?
W12 O76 1.878(18) . ?
W12 O11 1.88(2) . ?
W12 O61 1.700(18) . ?
W14 O52 1.853(17) . ?
W14 O56 1.755(18) . ?
W14 O110 1.918(17) . ?
W14 O6 2.364(17) . ?
W14 O69 2.022(18) . ?
W14 O83 1.805(17) . ?
W16 O22 1.895(18) . ?
W16 O36 1.818(18) . ?
W16 O64 1.990(18) . ?
W16 O74 1.918(18) . ?
W16 O51 1.736(17) . ?
W16 O103 2.385(17) . ?
W18 O16 2.342(19) . ?
W18 O18 1.944(17) . ?
W18 O32 1.805(17) . ?
W18 O35 1.939(17) . ?
W18 O39 1.92(2) . ?
W18 O95 1.710(17) . ?
W20 O12 2.425(17) . ?
W20 O18 1.889(17) . ?
W20 O24 1.946(16) . ?
W20 O92 1.936(18) . ?
W20 O8 1.868(17) . ?
W20 O71 1.729(18) . ?
W22 O30 2.311(18) . ?
W22 O100 1.930(19) . ?
W22 O39 1.86(2) . ?
W22 O81 2.010(17) . ?
W22 O45 1.946(18) . ?
W22 O101 1.708(19) . ?
W24 O54 1.842(18) . ?
W24 O86 2.405(16) . ?
W24 O90 1.896(19) . ?
W24 O37 1.737(18) . ?
W24 O73 1.911(19) . ?
W24 O77 1.959(19) . ?
W26 O48 1.885(16) . ?
W26 O80 2.347(17) . ?
W26 O100 1.902(18) . ?
W26 O23 1.930(19) . ?
W26 O47 1.732(19) . ?
W26 O13 1.86(2) . ?
W28 O68 1.709(18) . ?
W28 O86 2.387(18) . ?
W28 O35 1.924(17) . ?
W28 O8 1.974(18) . ?
W28 O73 1.925(18) . ?
W28 O13 1.89(2) . ?
W30 O26 1.954(18) . ?
W30 O34 2.355(18) . ?
W30 O41 1.795(18) . ?
W30 O11 1.989(19) . ?
W30 O89 2.01(2) . ?
W30 O97 1.72(2) . ?
W30 W3A 3.224(3) . ?
W15 O30 2.395(16) . ?
W15 O40 1.875(17) . ?
W15 O52 1.899(17) . ?
W15 O65 1.696(19) . ?
W15 O79 1.978(17) . ?
W15 O45 1.93(2) . ?
W2 O20 1.933(17) . ?
W2 O69 1.842(19) . ?
W2 O14 2.423(18) . ?
W2 O79 1.857(17) . ?
W2 O105 1.90(2) . ?
W2 O109 1.700(18) . ?
W17 O7 1.921(19) . ?
W17 O20 1.935(19) . ?
W17 O38 1.913(19) . ?
W17 O4 1.948(17) . ?
W17 O75 1.718(16) . ?
W17 O14 2.334(18) . ?
W9 O4 1.873(16) . ?
W9 O80 2.314(18) . ?
W9 O90 1.869(19) . ?
W9 O67 1.879(19) . ?
W9 O23 1.89(2) . ?
W9 O55 1.732(19) . ?
W19 O66 1.898(19) . ?
W19 O70 1.74(2) . ?
W19 O72 1.875(18) . ?
W19 O82 2.373(19) . ?
W19 O3 1.870(19) . ?
W19 O9 2.000(19) . ?
W5 O7 1.884(17) . ?
W5 O48 1.915(17) . ?
W5 O14 2.37(2) . ?
W5 O81 1.821(16) . ?
W5 O105 1.944(19) . ?
W5 O19 1.71(2) . ?
W21 O10 1.903(18) . ?
W21 O22 1.924(18) . ?
W21 O76 1.986(17) . ?
W21 O89 1.82(2) . ?
W21 O103 2.357(17) . ?
W21 O59 1.706(19) . ?
W11 O117 2.401(19) . ?
W11 O74 1.903(18) . ?
W11 O102 1.866(19) . ?
W11 O3 1.90(2) . ?
W11 O43 1.903(18) . ?
W11 O111 1.73(2) . ?
W23 O50 1.912(18) . ?
W23 O60 1.911(18) . ?
W23 O66 1.913(19) . ?
W23 O78 1.992(18) . ?
W23 O82 2.378(18) . ?
W23 O49 1.71(2) . ?
W3 O42 1.864(19) . ?
W3 O50 1.852(18) . ?
W3 O98 2.357(16) . ?
W3 O21 1.993(19) . ?
W3 O91 1.91(2) . ?
W3 O93 1.65(2) . ?
W25 O10 1.938(18) . ?
W25 O117 2.312(17) . ?
W25 O102 1.94(2) . ?
W25 O108 1.88(2) . ?
W25 O85 1.919(18) . ?
W25 O53 1.728(18) . ?
W13 O26 1.886(18) . ?
W13 O98 2.320(17) . ?
W13 O108 1.90(2) . ?
W13 O27 1.97(2) . ?
W13 O91 1.89(2) . ?
W13 O17 1.66(2) . ?
W27 O106 1.92(2) . ?
W27 O43 1.915(18) . ?
W27 O25 1.89(2) . ?
W27 O9 1.891(19) . ?
W27 O107 1.72(2) . ?
W27 O33 2.42(2) . ?
W7 O106 1.93(2) . ?
W7 O85 1.912(18) . ?
W7 O27 1.90(2) . ?
W7 O99 1.84(2) . ?
W7 O31 1.779(19) . ?
W7 O33 2.40(2) . ?
W29 O78 1.865(19) . ?
W29 O21 1.90(2) . ?
W29 O25 1.97(2) . ?
W29 O99 1.94(2) . ?
W29 O33 2.37(2) . ?
W29 O115 1.729(19) . ?
Ni1B O28 2.227(17) . ?
Ni1B O46 1.909(17) . ?
Ni1B O60 1.85(2) . ?
Ni1B O94 2.209(16) . ?
Ni1B O114 1.816(12) . ?
Ni1B O116 2.017(19) . ?
Ni4B O16 2.273(17) . ?
Ni4B O32 2.035(17) . ?
Ni4B O40 1.820(18) . ?
Ni4B O96 2.179(17) . ?
Ni4B O113 1.812(12) . ?
Ni4B O62 1.93(2) . ?
Ni5B O28 2.206(16) . ?
Ni5B O44 2.050(16) . ?
Ni5B O46 1.929(18) . ?
Ni5B O83 1.904(17) . ?
Ni5B O87 2.250(16) . ?
Ni5B O113 1.822(12) . ?
Ni3B O34 2.214(16) . ?
Ni3B O42 1.859(18) . ?
Ni3B O96 2.222(18) . ?
Ni3B O41 2.03(2) . ?
Ni3B O114 1.823(12) . ?
Ni3B O62 1.91(2) . ?
Ni2 O5 2.115(17) . ?
Ni2 O12 2.137(17) . ?
Ni2 O24 2.060(17) . ?
Ni2 O28 2.008(17) . ?
Ni2 O88 2.093(17) . ?
Ni2 O96 2.001(16) . ?
P010 O5 1.589(17) . ?
P010 O34 1.514(17) . ?
P010 O94 1.538(17) . ?
P010 O103 1.508(17) . ?
P011 O12 1.554(18) . ?
P011 O16 1.520(18) . ?
P011 O86 1.521(18) . ?
P011 O87 1.514(17) . ?
P012 O30 1.550(17) . ?
P012 O80 1.589(18) . ?
P012 O6 1.525(18) . ?
P012 O14 1.589(19) . ?
P013 O117 1.497(18) . ?
P013 O82 1.488(18) . ?
P013 O98 1.537(18) . ?
P013 O33 1.57(2) . ?
O16 W4A 2.273(17) . ?
O28 W1A 2.227(17) . ?
O28 W5A 2.206(16) . ?
O32 W4A 2.035(17) . ?
O34 W3A 2.214(16) . ?
O40 W4A 1.820(18) . ?
O42 W3A 1.859(18) . ?
O44 W5A 2.050(16) . ?
O46 W1A 1.909(17) . ?
O46 W5A 1.929(18) . ?
O60 W1A 1.85(2) . ?
O94 W1A 2.209(16) . ?
O96 W4A 2.179(17) . ?
O96 W3A 2.222(18) . ?
O41 W3A 2.03(2) . ?
O83 W5A 1.904(17) . ?
O87 W5A 2.250(16) . ?
O113 W4A 1.812(12) . ?
O113 W5A 1.822(12) . ?
O114 W1A 1.816(12) . ?
O114 W3A 1.823(12) . ?
W4A O62 1.93(2) . ?
O62 W3A 1.91(2) . ?
W1A O116 2.017(19) . ?

loop_
_geom_torsion_atom_site_label_1
_geom_torsion_atom_site_label_2
_geom_torsion_atom_site_label_3
_geom_torsion_atom_site_label_4
_geom_torsion
_geom_torsion_site_symmetry_1
_geom_torsion_site_symmetry_2
_geom_torsion_site_symmetry_3
_geom_torsion_site_symmetry_4
_geom_torsion_publ_flag
W15 O40 W4A O16 -70(3) . . . . ?
W15 O40 W4A O32 -142(3) . . . . ?
W15 O40 W4A O113 19(3) . . . . ?
W15 O40 W4A O62 120(3) . . . . ?
W23 O60 W1A O46 122(3) . . . . ?
W23 O60 W1A O94 -66(3) . . . . ?
W23 O60 W1A O114 21(3) . . . . ?
W23 O60 W1A O116 -141(3) . . . . ?
W3 O42 W3A W30 113(4) . . . . ?
W3 O42 W3A O34 66(4) . . . . ?
W3 O42 W3A O41 143(4) . . . . ?
W3 O42 W3A O114 -20(4) . . . . ?
W3 O42 W3A O62 -122(4) . . . . ?
O5 W4 O64 W16 -58(2) . . . . ?
O5 W4 O84 W8 58(2) . . . . ?
O5 W12 O76 W21 59(2) . . . . ?
O5 W12 O11 W30 -56(2) . . . . ?
O5 P010 O34 W30 64.8(14) . . . . ?
O5 P010 O34 Ni3B -65.8(16) . . . . ?
O5 P010 O34 W3A -65.8(16) . . . . ?
O5 P010 O94 W8 -64.6(13) . . . . ?
O5 P010 O94 Ni1B 69.5(13) . . . . ?
O5 P010 O94 W1A 69.5(13) . . . . ?
O5 P010 O103 W16 63.6(16) . . . . ?
O5 P010 O103 W21 -67.1(14) . . . . ?
O10 W21 O89 W30 135(3) . . . . ?
O10 W25 O108 W13 -134(2) . . . . ?
O12 W10 O92 W20 3.6(10) . . . . ?
O12 W10 O63 W1 -58.0(19) . . . . ?
O12 W20 O18 W18 58(2) . . . . ?
O12 W20 O8 W28 -62.8(19) . . . . ?
O12 P011 O16 W18 -67.6(14) . . . . ?
O12 P011 O16 Ni4B 69.2(15) . . . . ?
O12 P011 O16 W4A 69.2(15) . . . . ?
O12 P011 O86 W24 -61.4(14) . . . . ?
O12 P011 O86 W28 67.7(14) . . . . ?
O12 P011 O87 W1 62.8(14) . . . . ?
O12 P011 O87 Ni5B -70.5(14) . . . . ?
O12 P011 O87 W5A -70.5(14) . . . . ?
O7 W5 O81 W22 -46(4) . . . . ?
O16 W18 O32 Ni4B 9.8(8) . . . . ?
O16 W18 O32 W4A 9.8(8) . . . . ?
O16 Ni4B O40 W15 -70(3) . . . . ?
O16 P011 O12 W10 176.1(11) . . . . ?
O16 P011 O12 W20 62.5(13) . . . . ?
O16 P011 O12 Ni2 -55.3(14) . . . . ?
O16 P011 O86 W24 178.1(10) . . . . ?
O16 P011 O86 W28 -52.7(15) . . . . ?
O16 P011 O87 W1 -179.6(10) . . . . ?
O16 P011 O87 Ni5B 47.2(15) . . . . ?
O16 P011 O87 W5A 47.2(15) . . . . ?
O18 W18 O32 Ni4B 90.2(9) . . . . ?
O18 W18 O32 W4A 90.2(9) . . . . ?
O18 W20 O8 W28 22(2) . . . . ?
O20 W2 O69 W14 -130(2) . . . . ?
O20 W2 O79 W15 54(4) . . . . ?
O22 W16 O36 W8 -44(4) . . . . ?
O22 W21 O89 W30 45(4) . . . . ?
O24 W12 O76 W21 54(4) . . . . ?
O24 W12 O11 W30 -133(2) . . . . ?
O24 W20 O18 W18 134(2) . . . . ?
O24 W20 O8 W28 -55(4) . . . . ?
O26 W30 O41 Ni3B 72.5(10) . . . . ?
O26 W30 O41 W3A 72.5(10) . . . . ?
O26 W13 O108 W25 134(2) . . . . ?
O26 W13 O91 W3 -74.4(13) . . . . ?
O30 W22 O39 W18 -72(5) . . . . ?
O30 W15 O40 Ni4B 68(3) . . . . ?
O30 W15 O40 W4A 68(3) . . . . ?
O30 W15 O52 W14 49(2) . . . . ?
O30 P012 O80 W26 48.1(15) . . . . ?
O30 P012 O80 W9 -177.0(11) . . . . ?
O30 P012 O6 W6 177.0(10) . . . . ?
O30 P012 O6 W14 -53.7(16) . . . . ?
O30 P012 O14 W2 60.0(14) . . . . ?
O30 P012 O14 W17 179.6(11) . . . . ?
O30 P012 O14 W5 -56.9(14) . . . . ?
O32 Ni4B O40 W15 -142(3) . . . . ?
O34 W30 O41 Ni3B -8.4(8) . . . . ?
O34 W30 O41 W3A -8.4(8) . . . . ?
O34 Ni3B O42 W3 66(4) . . . . ?
O34 P010 O5 W4 -176.5(10) . . . . ?
O34 P010 O5 W12 -63.7(12) . . . . ?
O34 P010 O5 Ni2 57.3(14) . . . . ?
O34 P010 O94 W8 177.5(10) . . . . ?
O34 P010 O94 Ni1B -48.5(15) . . . . ?
O34 P010 O94 W1A -48.5(15) . . . . ?
O34 P010 O103 W16 -175.7(11) . . . . ?
O34 P010 O103 W21 53.6(15) . . . . ?
O36 W8 O116 Ni1B 7(3) . . . . ?
O36 W8 O116 W1A 7(3) . . . . ?
O36 W16 O22 W21 -18(2) . . . . ?
O38 W6 O112 W1 45(6) . . . . ?
O40 W15 O52 W14 134(2) . . . . ?
O42 W3 O50 W23 -135(2) . . . . ?
O46 Ni1B O60 W23 122(3) . . . . ?
O48 W26 O13 W28 75(6) . . . . ?
O48 W5 O7 W17 -85.7(12) . . . . ?
O48 W5 O81 W22 28(2) . . . . ?
O50 W3 O42 Ni3B 19(4) . . . . ?
O50 W3 O42 W3A 19(4) . . . . ?
O52 W14 O83 Ni5B 18(3) . . . . ?
O52 W14 O83 W5A 18(3) . . . . ?
O52 W15 O40 Ni4B -17(3) . . . . ?
O52 W15 O40 W4A -17(3) . . . . ?
O54 W1 O44 Ni5B -10(2) . . . . ?
O54 W1 O44 W5A -10(2) . . . . ?
O54 W24 O90 W9 9(3) . . . . ?
O56 W14 O52 W15 128(2) . . . . ?
O56 W14 O83 Ni5B 118(3) . . . . ?
O56 W14 O83 W5A 118(3) . . . . ?
O58 W4 O64 W16 -132(2) . . . . ?
O58 W4 O84 W8 59(3) . . . . ?
O58 W12 O76 W21 134(2) . . . . ?
O58 W12 O11 W30 -59(4) . . . . ?
O4 W9 O90 W24 -84(4) . . . . ?
O4 W9 O67 W6 42(2) . . . . ?
O4 W9 O23 W26 -87.6(11) . . . . ?
O117 W11 O102 W25 4.8(9) . . . . ?
O117 W11 O3 W19 45(2) . . . . ?
O117 W25 O108 W13 -52(2) . . . . ?
O117 P013 O82 W19 -51.8(16) . . . . ?
O117 P013 O82 W23 -178.8(11) . . . . ?
O117 P013 O98 W3 178.7(10) . . . . ?
O117 P013 O98 W13 51.2(15) . . . . ?
O117 P013 O33 W27 60.2(17) . . . . ?
O117 P013 O33 W7 -57.3(16) . . . . ?
O117 P013 O33 W29 -178.9(13) . . . . ?
O64 W4 O84 W8 -29(2) . . . . ?
O64 W16 O22 W21 -88.6(11) . . . . ?
O64 W16 O36 W8 27(2) . . . . ?
O66 W19 O72 W8 -158(4) . . . . ?
O66 W19 O3 W11 -31(4) . . . . ?
O68 W28 O13 W26 93(5) . . . . ?
O70 W19 O66 W23 176.5(12) . . . . ?
O70 W19 O72 W8 104(4) . . . . ?
O70 W19 O3 W11 133(2) . . . . ?
O72 W8 O116 Ni1B -73.8(10) . . . . ?
O72 W8 O116 W1A -73.8(10) . . . . ?
O72 W19 O66 W23 77.7(12) . . . . ?
O72 W19 O3 W11 -128(2) . . . . ?
O74 W16 O22 W21 75.3(11) . . . . ?
O74 W16 O36 W8 -138(2) . . . . ?
O74 W11 O102 W25 -75.2(11) . . . . ?
O74 W11 O3 W19 125(2) . . . . ?
O76 W12 O11 W30 30(2) . . . . ?
O76 W21 O89 W30 -30(3) . . . . ?
O78 W29 O21 W3 24(2) . . . . ?
O80 W26 O48 W5 -63(2) . . . . ?
O80 W26 O13 W28 93(5) . . . . ?
O80 W9 O4 W17 56.6(19) . . . . ?
O80 W9 O90 W24 -91(3) . . . . ?
O80 W9 O67 W6 -40(2) . . . . ?
O80 W9 O23 W26 -5.8(9) . . . . ?
O80 P012 O30 W22 -49.9(16) . . . . ?
O80 P012 O30 W15 -179.0(10) . . . . ?
O80 P012 O6 W6 47.6(15) . . . . ?
O80 P012 O6 W14 176.9(10) . . . . ?
O80 P012 O14 W2 -179.1(10) . . . . ?
O80 P012 O14 W17 -59.5(15) . . . . ?
O80 P012 O14 W5 64.0(13) . . . . ?
O82 W19 O66 W23 -4.9(10) . . . . ?
O82 W19 O72 W8 -84(4) . . . . ?
O82 W19 O3 W11 -45(2) . . . . ?
O82 P013 O117 W11 51.8(15) . . . . ?
O82 P013 O117 W25 -178.1(12) . . . . ?
O82 P013 O98 W3 -54.6(15) . . . . ?
O82 P013 O98 W13 178.0(11) . . . . ?
O82 P013 O33 W27 -62.1(16) . . . . ?
O82 P013 O33 W7 -179.6(11) . . . . ?
O82 P013 O33 W29 58.8(17) . . . . ?
O84 W4 O64 W16 25(2) . . . . ?
O84 W8 O116 Ni1B 89.4(10) . . . . ?
O84 W8 O116 W1A 89.4(10) . . . . ?
O86 W24 O54 W1 53(2) . . . . ?
O86 W24 O90 W9 90(3) . . . . ?
O86 W28 O13 W26 -92(5) . . . . ?
O86 P011 O12 W10 53.7(14) . . . . ?
O86 P011 O12 W20 -59.9(12) . . . . ?
O86 P011 O12 Ni2 -177.8(10) . . . . ?
O86 P011 O16 W18 52.9(15) . . . . ?
O86 P011 O16 Ni4B -170.2(11) . . . . ?
O86 P011 O16 W4A -170.2(11) . . . . ?
O86 P011 O87 W1 -54.4(14) . . . . ?
O86 P011 O87 Ni5B 172.3(10) . . . . ?
O86 P011 O87 W5A 172.3(10) . . . . ?
O88 W4 O64 W16 -50(4) . . . . ?
O88 W4 O84 W8 134(2) . . . . ?
O88 W10 O92 W20 80.2(11) . . . . ?
O88 W10 O63 W1 -135(2) . . . . ?
O90 W24 O54 W1 137(3) . . . . ?
O90 W9 O4 W17 50(4) . . . . ?
O90 W9 O67 W6 -122(2) . . . . ?
O90 W9 O23 W26 75.7(11) . . . . ?
O92 W10 O63 W1 -55(3) . . . . ?
O92 W20 O18 W18 56(3) . . . . ?
O92 W20 O8 W28 -135(2) . . . . ?
O94 W8 O116 Ni1B 7.4(8) . . . . ?
O94 W8 O116 W1A 7.4(8) . . . . ?
O94 Ni1B O60 W23 -66(3) . . . . ?
O94 P010 O5 W4 64.9(12) . . . . ?
O94 P010 O5 W12 177.8(9) . . . . ?
O94 P010 O5 Ni2 -61.2(13) . . . . ?
O94 P010 O34 W30 -179.2(10) . . . . ?
O94 P010 O34 Ni3B 50.3(17) . . . . ?
O94 P010 O34 W3A 50.3(17) . . . . ?
O94 P010 O103 W16 -52.9(16) . . . . ?
O94 P010 O103 W21 176.4(10) . . . . ?
O98 W3 O42 Ni3B -65(4) . . . . ?
O98 W3 O42 W3A -65(4) . . . . ?
O98 W3 O50 W23 -52(2) . . . . ?
O98 W13 O26 W30 90(4) . . . . ?
O98 W13 O108 W25 52(2) . . . . ?
O98 W13 O91 W3 6.5(11) . . . . ?
O98 P013 O117 W11 176.3(9) . . . . ?
O98 P013 O117 W25 -53.6(16) . . . . ?
O98 P013 O82 W19 -177.7(11) . . . . ?
O98 P013 O82 W23 55.3(16) . . . . ?
O98 P013 O33 W27 -179.7(12) . . . . ?
O98 P013 O33 W7 62.8(15) . . . . ?
O98 P013 O33 W29 -58.8(17) . . . . ?
O100 W22 O39 W18 14(5) . . . . ?
O100 W26 O48 W5 23(2) . . . . ?
O100 W26 O13 W28 7(5) . . . . ?
O102 W11 O3 W19 39(4) . . . . ?
O102 W25 O108 W13 -48(4) . . . . ?
O104 W1 O44 Ni5B 173.2(9) . . . . ?
O104 W1 O44 W5A 173.2(9) . . . . ?
O106 W27 O25 W29 -73.3(13) . . . . ?
O106 W27 O9 W19 -39(4) . . . . ?
O106 W7 O27 W13 46(4) . . . . ?
O106 W7 O99 W29 74.2(14) . . . . ?
O108 W13 O26 W30 5(4) . . . . ?
O108 W13 O91 W3 21(3) . . . . ?
O110 W6 O112 W1 137(3) . . . . ?
O110 W14 O52 W15 -39(3) . . . . ?
O110 W14 O83 Ni5B -139(3) . . . . ?
O110 W14 O83 W5A -139(3) . . . . ?
O112 W1 O44 Ni5B 76.7(9) . . . . ?
O112 W1 O44 W5A 76.7(9) . . . . ?
O2 W4 O64 W16 128(2) . . . . ?
O2 W4 O84 W8 -129(2) . . . . ?
O6 W6 O112 W1 65(3) . . . . ?
O6 W14 O52 W15 -49(2) . . . . ?
O6 W14 O83 Ni5B -67(3) . . . . ?
O6 W14 O83 W5A -67(3) . . . . ?
O6 P012 O30 W22 -178.4(10) . . . . ?
O6 P012 O30 W15 52.5(15) . . . . ?
O6 P012 O80 W26 175.2(11) . . . . ?
O6 P012 O80 W9 -49.9(16) . . . . ?
O6 P012 O14 W2 -59.8(14) . . . . ?
O6 P012 O14 W17 59.7(15) . . . . ?
O6 P012 O14 W5 -176.7(11) . . . . ?
O15 W10 O92 W20 177.6(11) . . . . ?
O15 W10 O63 W1 128(2) . . . . ?
O3 W19 O66 W23 -19(3) . . . . ?
O3 W19 O72 W8 3(4) . . . . ?
O3 W11 O102 W25 11(3) . . . . ?
O35 W18 O32 Ni4B 6(2) . . . . ?
O35 W18 O32 W4A 6(2) . . . . ?
O35 W28 O13 W26 -10(5) . . . . ?
O63 W1 O44 Ni5B -88.2(9) . . . . ?
O63 W1 O44 W5A -88.2(9) . . . . ?
O63 W10 O92 W20 1(3) . . . . ?
O21 W3 O42 Ni3B -54(6) . . . . ?
O21 W3 O42 W3A -54(6) . . . . ?
O21 W3 O50 W23 30(2) . . . . ?
O21 W29 O78 W23 -27(2) . . . . ?
O65 W15 O40 Ni4B -119(3) . . . . ?
O65 W15 O40 W4A -119(3) . . . . ?
O65 W15 O52 W14 -128(2) . . . . ?
O37 W24 O54 W1 -123(3) . . . . ?
O37 W24 O90 W9 -96(3) . . . . ?
O67 W6 O112 W1 -23(3) . . . . ?
O67 W9 O4 W17 -29.1(19) . . . . ?
O67 W9 O90 W24 -6(3) . . . . ?
O67 W9 O23 W26 -17(3) . . . . ?
O8 W20 O18 W18 -28(2) . . . . ?
O8 W28 O13 W26 -82(6) . . . . ?
O69 W14 O52 W15 32(2) . . . . ?
O69 W14 O83 Ni5B -63(5) . . . . ?
O69 W14 O83 W5A -63(5) . . . . ?
O69 W2 O79 W15 -27(2) . . . . ?
O39 W18 O32 Ni4B -74.5(10) . . . . ?
O39 W18 O32 W4A -74.5(10) . . . . ?
O71 W20 O18 W18 -128(2) . . . . ?
O71 W20 O8 W28 123(2) . . . . ?
O23 W26 O48 W5 -136(2) . . . . ?
O23 W26 O13 W28 166(5) . . . . ?
O23 W9 O4 W17 132(2) . . . . ?
O23 W9 O90 W24 -165(3) . . . . ?
O23 W9 O67 W6 -29(4) . . . . ?
O73 W24 O54 W1 47(4) . . . . ?
O73 W24 O90 W9 165(3) . . . . ?
O73 W28 O13 W26 -167(5) . . . . ?
O41 Ni3B O42 W3 143(4) . . . . ?
O14 W2 O69 W14 -59(2) . . . . ?
O14 W2 O79 W15 58(2) . . . . ?
O14 W5 O7 W17 -2.5(10) . . . . ?
O14 W5 O81 W22 -54(2) . . . . ?
O14 P012 O30 W22 62.6(15) . . . . ?
O14 P012 O30 W15 -66.5(14) . . . . ?
O14 P012 O80 W26 -68.3(14) . . . . ?
O14 P012 O80 W9 66.6(15) . . . . ?
O14 P012 O6 W6 -64.4(13) . . . . ?
O14 P012 O6 W14 65.0(15) . . . . ?
O77 W10 O92 W20 -83.1(12) . . . . ?
O77 W10 O63 W1 28(2) . . . . ?
O77 W24 O54 W1 -27(3) . . . . ?
O77 W24 O90 W9 95(4) . . . . ?
O43 W11 O102 W25 84.9(11) . . . . ?
O43 W11 O3 W19 -35(2) . . . . ?
O43 W27 O25 W29 4(3) . . . . ?
O43 W27 O9 W19 33(2) . . . . ?
O79 W15 O40 Ni4B 55(5) . . . . ?
O79 W15 O40 W4A 55(5) . . . . ?
O79 W15 O52 W14 -32(2) . . . . ?
O79 W2 O69 W14 27(2) . . . . ?
O25 W27 O9 W19 -123(2) . . . . ?
O25 W29 O78 W23 130(2) . . . . ?
O25 W29 O21 W3 -56(3) . . . . ?
O81 W22 O39 W18 -50(7) . . . . ?
O81 W5 O7 W17 -11(3) . . . . ?
O45 W22 O39 W18 -146(5) . . . . ?
O45 W15 O40 Ni4B 140(3) . . . . ?
O45 W15 O40 W4A 140(3) . . . . ?
O45 W15 O52 W14 37(3) . . . . ?
O83 W14 O52 W15 -134(2) . . . . ?
O11 W12 O76 W21 -25(2) . . . . ?
O11 W30 O41 Ni3B -90.6(10) . . . . ?
O11 W30 O41 W3A -90.6(10) . . . . ?
O85 W25 O108 W13 30(2) . . . . ?
O85 W7 O27 W13 -27(3) . . . . ?
O85 W7 O99 W29 -1(3) . . . . ?
O47 W26 O48 W5 125(2) . . . . ?
O47 W26 O13 W28 -95(5) . . . . ?
O87 W1 O44 Ni5B -7.4(7) . . . . ?
O87 W1 O44 W5A -7.4(7) . . . . ?
O87 P011 O12 W10 -64.5(13) . . . . ?
O87 P011 O12 W20 -178.1(9) . . . . ?
O87 P011 O12 Ni2 64.1(13) . . . . ?
O87 P011 O16 W18 177.0(10) . . . . ?
O87 P011 O16 Ni4B -46.1(16) . . . . ?
O87 P011 O16 W4A -46.1(16) . . . . ?
O87 P011 O86 W24 53.3(15) . . . . ?
O87 P011 O86 W28 -177.5(10) . . . . ?
O27 W13 O26 W30 73(6) . . . . ?
O27 W13 O108 W25 -31(2) . . . . ?
O27 W13 O91 W3 89.4(13) . . . . ?
O27 W7 O99 W29 -82.1(14) . . . . ?
O89 W30 O41 Ni3B -12(3) . . . . ?
O89 W30 O41 W3A -12(3) . . . . ?
O91 W3 O42 Ni3B -137(4) . . . . ?
O91 W3 O42 W3A -137(4) . . . . ?
O91 W3 O50 W23 -43(3) . . . . ?
O91 W13 O26 W30 163(4) . . . . ?
O91 W13 O108 W25 38(4) . . . . ?
O17 W13 O26 W30 -96(4) . . . . ?
O17 W13 O108 W25 -125(2) . . . . ?
O17 W13 O91 W3 -175.3(13) . . . . ?
O93 W3 O42 Ni3B 121(4) . . . . ?
O93 W3 O42 W3A 121(4) . . . . ?
O93 W3 O50 W23 125(2) . . . . ?
O51 W16 O22 W21 177.0(10) . . . . ?
O51 W16 O36 W8 120(2) . . . . ?
O95 W18 O32 Ni4B -172.1(10) . . . . ?
O95 W18 O32 W4A -172.1(10) . . . . ?
O29 W8 O116 Ni1B -173.5(10) . . . . ?
O29 W8 O116 W1A -173.5(10) . . . . ?
O97 W30 O41 Ni3B 173.0(10) . . . . ?
O97 W30 O41 W3A 173.0(10) . . . . ?
O53 W25 O108 W13 126(2) . . . . ?
O99 W7 O27 W13 130(3) . . . . ?
O99 W29 O78 W23 55(4) . . . . ?
O99 W29 O21 W3 -132(2) . . . . ?
O9 W19 O66 W23 -88.5(12) . . . . ?
O9 W19 O72 W8 -63(6) . . . . ?
O9 W19 O3 W11 39(2) . . . . ?
O9 W27 O25 W29 85.8(13) . . . . ?
O101 W22 O39 W18 115(5) . . . . ?
O55 W9 O4 W17 -131(2) . . . . ?
O55 W9 O90 W24 97(3) . . . . ?
O55 W9 O67 W6 137(2) . . . . ?
O55 W9 O23 W26 177.0(11) . . . . ?
O103 W16 O22 W21 -7.9(9) . . . . ?
O103 W16 O36 W8 -54(2) . . . . ?
O103 W21 O89 W30 51(3) . . . . ?
O103 P010 O5 W4 -54.4(13) . . . . ?
O103 P010 O5 W12 58.4(13) . . . . ?
O103 P010 O5 Ni2 179.4(11) . . . . ?
O103 P010 O34 W30 -56.1(16) . . . . ?
O103 P010 O34 Ni3B 173.4(12) . . . . ?
O103 P010 O34 W3A 173.4(12) . . . . ?
O103 P010 O94 W8 53.9(14) . . . . ?
O103 P010 O94 Ni1B -172.1(10) . . . . ?
O103 P010 O94 W1A -172.1(10) . . . . ?
O31 W7 O27 W13 -131(3) . . . . ?
O31 W7 O99 W29 173.1(14) . . . . ?
O105 W2 O69 W14 -55(3) . . . . ?
O105 W2 O79 W15 131(2) . . . . ?
O105 W5 O7 W17 70.5(12) . . . . ?
O105 W5 O81 W22 -128(2) . . . . ?
O57 W6 O112 W1 -123(3) . . . . ?
O107 W27 O25 W29 -173.2(14) . . . . ?
O107 W27 O9 W19 137(2) . . . . ?
O19 W5 O7 W17 173.5(12) . . . . ?
O19 W5 O81 W22 129(2) . . . . ?
O109 W2 O69 W14 129(2) . . . . ?
O109 W2 O79 W15 -127(2) . . . . ?
O59 W21 O89 W30 -125(3) . . . . ?
O111 W11 O102 W25 -176.6(11) . . . . ?
O111 W11 O3 W19 -134(2) . . . . ?
O33 W27 O25 W29 1.5(11) . . . . ?
O33 W27 O9 W19 -49(2) . . . . ?
O33 W7 O27 W13 56(3) . . . . ?
O33 W7 O99 W29 -0.9(12) . . . . ?
O33 W29 O78 W23 57(2) . . . . ?
O33 W29 O21 W3 -59(2) . . . . ?
O33 P013 O117 W11 -66.9(15) . . . . ?
O33 P013 O117 W25 63.1(17) . . . . ?
O33 P013 O82 W19 66.3(15) . . . . ?
O33 P013 O82 W23 -60.7(16) . . . . ?
O33 P013 O98 W3 62.0(15) . . . . ?
O33 P013 O98 W13 -65.4(15) . . . . ?
O113 Ni4B O40 W15 19(3) . . . . ?
O61 W12 O76 W21 -128(2) . . . . ?
O61 W12 O11 W30 133(2) . . . . ?
O114 Ni1B O60 W23 21(3) . . . . ?
O114 Ni3B O42 W3 -20(4) . . . . ?
O13 W26 O48 W5 -44(4) . . . . ?
O115 W29 O78 W23 -129(2) . . . . ?
O115 W29 O21 W3 129(2) . . . . ?
O62 Ni4B O40 W15 120(3) . . . . ?
O62 Ni3B O42 W3 -122(4) . . . . ?
O116 Ni1B O60 W23 -141(3) . . . . ?

loop_
_platon_squeeze_void_nr
_platon_squeeze_void_average_x
_platon_squeeze_void_average_y
_platon_squeeze_void_average_z
_platon_squeeze_void_volume
_platon_squeeze_void_count_electrons
_platon_squeeze_void_content
1 -0.070 0.028 0.372 3932 1645 ' '
